data_4337512
loop_
_publ_author_name
'Holland, Michael'
'Donakowski, Martin D.'
'Pozzi, Eric A.'
'Rasmussen, Andrew M.'
'Tran, Thanh Thao'
'Pease-Dodson, Shannon E'
'Halasyamani, P. Shiv'
'Seideman, Tamar'
'Van Duyne, Richard P.'
'Poeppelmeier, Kenneth R.'

_publ_section_title
;
 Polar alignment of \L-shaped basic building units within transition metal
 oxide fluoride materials.
;
_journal_issue 1
_journal_name_full 'Inorganic chemistry'
_journal_page_first 221
_journal_page_last 228
_journal_paper_doi 10.1021/ic402177j
_journal_volume 53
_journal_year 2014
_chemical_absolute_configuration ad
_chemical_formula_moiety '3(F9 Nb2 O2), 1.0(Br), 10(K)'
_chemical_formula_sum 'Br F27 K10 Nb6 O6'
_chemical_formula_weight 1637.52
_chemical_name_systematic
;
 ? 
;
_space_group_crystal_system orthorhombic
_space_group_IT_number 31
_symmetry_space_group_name_Hall 'P 2ac -2'
_symmetry_space_group_name_H-M 'P m n 21'
_atom_sites_solution_primary direct
_atom_sites_solution_secondary difmap
_audit_creation_date 2013-06-05
_audit_creation_method
;
  Olex2 1.1
  (compiled Nov  1 2011 20:42:30, GUI svn.r3906)
;
_cell_angle_alpha 90.00
_cell_angle_beta 90.00
_cell_angle_gamma 90.00
_cell_formula_units_Z 2
_cell_length_a 20.1125(11)
_cell_length_b 7.7382(4)
_cell_length_c 11.4797(6)
_cell_measurement_reflns_used 9994
_cell_measurement_temperature 100(2)
_cell_measurement_theta_max 34.370
_cell_measurement_theta_min 2.821
_cell_volume 1786.64(16)
_computing_cell_refinement 'SAINT V7.23A (Bruker, 2005)'
_computing_data_collection 'APEX2 V2.1-4 (Bruker, 2007)'
_computing_data_reduction 'Bruker SAINT'
_computing_molecular_graphics
;
O. V. Dolomanov, L. J. Bourhis, R. J. Gildea, J. A. K. Howard and H. Puschmann,
OLEX2: a complete structure solution, refinement and analysis program.
J. Appl. Cryst. (2009). 42, 339-341.
;
_computing_publication_material
;
O. V. Dolomanov, L. J. Bourhis, R. J. Gildea, J. A. K. Howard and H. Puschmann,
OLEX2: a complete structure solution, refinement and analysis program.
J. Appl. Cryst. (2009). 42, 339-341.
;
_computing_structure_refinement
;
XL, G.M. Sheldrick, Acta Cryst.
(2008). A64, 112-122
;
_computing_structure_solution
;
XS, G.M. Sheldrick, Acta Cryst.
(2008). A64, 112-122
;
_diffrn_ambient_temperature 100.0
_diffrn_detector_area_resol_mean 8
_diffrn_measured_fraction_theta_full 0.998
_diffrn_measured_fraction_theta_max 0.998
_diffrn_measurement_device_type 'Bruker Kappa APEX CCD area detector'
_diffrn_measurement_method '\w and \f scans'
_diffrn_radiation_monochromator graphite
_diffrn_radiation_type MoK\a
_diffrn_radiation_wavelength 0.71073
_diffrn_reflns_av_R_equivalents 0.0223
_diffrn_reflns_av_unetI/netI 0.0222
_diffrn_reflns_limit_h_max 21
_diffrn_reflns_limit_h_min -28
_diffrn_reflns_limit_k_max 10
_diffrn_reflns_limit_k_min -8
_diffrn_reflns_limit_l_max 15
_diffrn_reflns_limit_l_min -16
_diffrn_reflns_number 24101
_diffrn_reflns_theta_full 30.03
_diffrn_reflns_theta_max 30.03
_diffrn_reflns_theta_min 2.03
_diffrn_source 'sealed tube'
_diffrn_source_current 30.0
_diffrn_source_power 1.5
_diffrn_source_voltage 50.0
_exptl_absorpt_coefficient_mu 4.308
_exptl_absorpt_correction_T_max 0.7468
_exptl_absorpt_correction_T_min 0.6197
_exptl_absorpt_correction_type multi-scan
_exptl_absorpt_process_details
;
SADABS-2008/1 (Bruker,2008) was used for absorption correction.
R(int) was 0.0695 before and 0.0494 after correction.
The Ratio of minimum to maximum transmission is 0.8298.
The \l/2 correction factor is 0.0015.
;
_exptl_crystal_colour colourless
_exptl_crystal_density_diffrn 3.044
_exptl_crystal_density_method 'not measured'
_exptl_crystal_description block
_exptl_crystal_F_000 1524.1
_exptl_crystal_size_max 0.26
_exptl_crystal_size_mid 0.22
_exptl_crystal_size_min 0.19
_refine_diff_density_max 2.560
_refine_diff_density_min -1.287
_refine_diff_density_rms 0.192
_refine_ls_abs_structure_details 'Flack H D (1983), Acta Cryst. A39, 876-881'
_refine_ls_abs_structure_Flack 0.08909(2)
_refine_ls_extinction_method none
_refine_ls_goodness_of_fit_ref 1.170
_refine_ls_matrix_type full
_refine_ls_number_parameters 242
_refine_ls_number_reflns 5269
_refine_ls_number_restraints 1
_refine_ls_restrained_S_all 1.170
_refine_ls_R_factor_all 0.0292
_refine_ls_R_factor_gt 0.0290
_refine_ls_shift/su_max 0.012
_refine_ls_shift/su_mean 0.001
_refine_ls_structure_factor_coef Fsqd
_refine_ls_weighting_details 'calc w=1/[\s^2^(Fo^2^)+(0.0337P)^2^+10.3547P] where P=(Fo^2^+2Fc^2^)/3'
_refine_ls_weighting_scheme calc
_refine_ls_wR_factor_gt 0.0843
_refine_ls_wR_factor_ref 0.0844
_reflns_number_gt 5227
_reflns_number_total 5269
_reflns_threshold_expression >2sigma(I)
_cod_data_source_file ic402177j_si_004.cif
_cod_data_source_block Compound_4
_cod_database_code 4337512

loop_
_space_group_symop_id
_symmetry_equiv_pos_as_xyz
1 'x, y, z'
2 '-x+1/2, -y, z+1/2'
3 '-x, y, z'
4 'x+1/2, -y, z+1/2'

loop_
_atom_site_label
_atom_site_type_symbol
_atom_site_fract_x
_atom_site_fract_y
_atom_site_fract_z
_atom_site_U_iso_or_equiv
_atom_site_adp_type
_atom_site_occupancy
_atom_site_symmetry_multiplicity
_atom_site_calc_flag
_atom_site_refinement_flags
_atom_site_disorder_group
Nb1 Nb 0.69821(2) 0.05195(6) 0.03213(4) 0.01153(9) Uani 1 1 d . .
Nb2 Nb 0.80148(2) 0.51573(5) 0.13895(4) 0.01040(8) Uani 1 1 d . .
Nb3 Nb 0.5000 0.03557(8) 0.44469(5) 0.01040(11) Uani 1 2 d S .
Nb4 Nb 0.5000 0.57642(8) 0.22675(5) 0.01036(11) Uani 1 2 d S .
Br1A Br 0.5000 0.7303(3) 0.82788(13) 0.0348(4) Uani 0.709(3) 2 d SP 1
Br1B Br 0.5000 0.6193(7) 0.8284(3) 0.0348(4) Uani 0.291(3) 2 d SP 2
K1 K 0.67417(5) 0.26392(13) 0.32221(10) 0.01391(19) Uani 1 1 d . .
K2 K 0.84401(5) 0.23125(14) -0.14428(9) 0.01426(19) Uani 1 1 d . .
K3 K 0.85834(7) 0.04804(16) 0.22290(12) 0.0241(2) Uani 1 1 d . .
K4 K 0.87224(6) 0.46949(16) 0.48658(10) 0.0178(2) Uani 1 1 d . .
K5 K 0.5000 0.0491(2) 0.0961(2) 0.0265(4) Uani 1 2 d S .
K6 K 0.5000 0.5714(2) 0.55771(14) 0.0158(3) Uani 1 2 d S .
F1 F 0.56694(15) 0.7303(4) 0.1615(3) 0.0164(6) Uani 1 1 d . .
F2 F 0.56741(18) 0.0681(5) 0.3241(4) 0.0248(7) Uani 1 1 d . .
F3 F 0.56991(15) 0.4842(4) 0.3260(3) 0.0155(6) Uani 1 1 d . .
F4 F 0.62546(17) 0.1933(5) 0.0931(3) 0.0208(7) Uani 1 1 d . .
F5 F 0.70102(17) 0.2029(5) -0.1013(3) 0.0225(7) Uani 1 1 d . .
F6 F 0.71291(17) 0.5601(4) 0.2005(3) 0.0206(7) Uani 1 1 d . .
F7 F 0.71296(17) 0.0242(4) 0.4868(3) 0.0194(6) Uani 1 1 d . .
F8 F 0.73523(19) 0.4383(5) 0.4854(3) 0.0258(8) Uani 1 1 d . .
F9 F 0.75567(19) 0.2602(4) 0.1111(3) 0.0222(7) Uani 1 1 d . .
F10 F 0.78845(16) 0.0321(4) -0.3094(3) 0.0164(6) Uani 1 1 d . .
F11 F 0.82353(19) 0.3935(5) 0.2809(3) 0.0236(7) Uani 1 1 d . .
F12 F 0.87267(17) 0.3965(6) 0.0604(3) 0.0291(9) Uani 1 1 d . .
F13 F 0.93277(19) 0.0778(5) 0.0379(4) 0.0281(8) Uani 1 1 d . .
F14 F 0.5000 0.7726(6) 0.3650(4) 0.0167(8) Uani 1 2 d S .
O1 O 0.8426(2) 0.7048(5) 0.1646(4) 0.0229(9) Uani 1 1 d . .
O2 O 0.8462(2) 0.1148(6) 0.4718(4) 0.0245(9) Uani 1 1 d . .
O3 O 0.5000 0.2337(7) 0.5095(5) 0.0221(12) Uani 1 2 d S .
O4 O 0.5000 0.4243(7) 0.1195(5) 0.0202(11) Uani 1 2 d S .

loop_
_atom_site_aniso_label
_atom_site_aniso_U_11
_atom_site_aniso_U_22
_atom_site_aniso_U_33
_atom_site_aniso_U_23
_atom_site_aniso_U_13
_atom_site_aniso_U_12
Nb1 0.01419(18) 0.01120(18) 0.00918(18) -0.00029(15) 0.00167(15) -0.00077(14)
Nb2 0.01172(17) 0.01179(18) 0.00768(17) -0.00019(15) 0.00122(15) -0.00112(14)
Nb3 0.0103(2) 0.0107(2) 0.0102(3) -0.0004(2) 0.000 0.000
Nb4 0.0103(2) 0.0102(2) 0.0106(3) -0.0010(2) 0.000 0.000
Br1A 0.0230(4) 0.0636(10) 0.0180(5) -0.0003(7) 0.000 0.000
Br1B 0.0230(4) 0.0636(10) 0.0180(5) -0.0003(7) 0.000 0.000
K1 0.0159(4) 0.0113(4) 0.0145(5) -0.0008(4) -0.0012(4) 0.0003(4)
K2 0.0177(4) 0.0127(4) 0.0124(5) 0.0011(4) -0.0010(3) -0.0031(4)
K3 0.0301(6) 0.0224(5) 0.0198(6) -0.0059(5) 0.0097(5) -0.0046(5)
K4 0.0191(5) 0.0201(5) 0.0141(5) -0.0027(4) -0.0039(4) -0.0008(4)
K5 0.0240(8) 0.0164(8) 0.0389(11) 0.0053(7) 0.000 0.000
K6 0.0170(7) 0.0153(7) 0.0152(7) -0.0002(5) 0.000 0.000
F1 0.0146(13) 0.0170(14) 0.0177(16) 0.0010(11) 0.0019(11) -0.0011(11)
F2 0.0273(17) 0.0220(16) 0.0252(18) -0.0030(14) 0.0113(15) -0.0071(14)
F3 0.0135(14) 0.0137(13) 0.0194(15) 0.0003(11) -0.0016(11) 0.0020(11)
F4 0.0221(16) 0.0224(16) 0.0179(15) 0.0016(13) 0.0061(13) 0.0053(13)
F5 0.0267(17) 0.0251(17) 0.0156(15) 0.0039(13) 0.0011(13) 0.0019(13)
F6 0.0172(14) 0.0198(16) 0.0248(19) -0.0014(13) 0.0085(13) 0.0002(12)
F7 0.0180(15) 0.0174(15) 0.0229(17) 0.0005(13) -0.0068(13) 0.0029(12)
F8 0.0306(18) 0.0305(19) 0.0163(16) -0.0087(14) 0.0064(14) -0.0118(15)
F9 0.0338(18) 0.0114(14) 0.0215(18) -0.0019(11) -0.0015(14) -0.0058(13)
F10 0.0202(14) 0.0198(15) 0.0092(14) -0.0040(11) -0.0025(12) 0.0032(12)
F11 0.0402(19) 0.0183(15) 0.0123(15) 0.0018(12) -0.0088(14) 0.0033(15)
F12 0.0168(15) 0.040(2) 0.031(2) -0.0199(17) 0.0071(13) 0.0009(15)
F13 0.0338(19) 0.0242(17) 0.0262(18) 0.0063(15) 0.0144(16) 0.0054(14)
F14 0.026(2) 0.0119(19) 0.012(2) -0.0026(15) 0.000 0.000
O1 0.026(2) 0.0156(18) 0.028(2) -0.0041(15) 0.0071(16) -0.0080(15)
O2 0.032(2) 0.022(2) 0.020(2) 0.0044(16) 0.0011(17) -0.0119(17)
O3 0.035(3) 0.011(2) 0.020(3) -0.004(2) 0.000 0.000
O4 0.021(3) 0.017(2) 0.023(3) -0.009(2) 0.000 0.000

loop_
_atom_type_symbol
_atom_type_description
_atom_type_scat_dispersion_real
_atom_type_scat_dispersion_imag
_atom_type_scat_source
Br Br -0.2901 2.4595 'International Tables Vol C Tables 4.2.6.8 and 6.1.1.4'
F F 0.0171 0.0103 'International Tables Vol C Tables 4.2.6.8 and 6.1.1.4'
K K 0.2009 0.2494 'International Tables Vol C Tables 4.2.6.8 and 6.1.1.4'
Nb Nb -2.0727 0.6215 'International Tables Vol C Tables 4.2.6.8 and 6.1.1.4'
O O 0.0106 0.0060 'International Tables Vol C Tables 4.2.6.8 and 6.1.1.4'

loop_
_geom_angle_atom_site_label_1
_geom_angle_atom_site_label_2
_geom_angle_atom_site_label_3
_geom_angle
_geom_angle_site_symmetry_1
_geom_angle_site_symmetry_3
K1 Nb1 K2 114.27(2) . .
K1 Nb1 K3 67.05(3) . .
K1 Nb1 K3 151.64(3) . 2_654
K1 Nb1 K4 70.42(3) . 2_664
K1 Nb1 K5 73.40(4) . .
K2 Nb1 K3 70.52(3) . .
K2 Nb1 K4 82.33(2) . 2_664
K2 Nb1 K5 148.43(3) . .
K3 Nb1 K2 78.99(3) 2_654 .
K3 Nb1 K3 140.33(3) 2_654 .
K3 Nb1 K4 87.73(3) 2_654 2_664
K3 Nb1 K4 111.94(3) . 2_664
K3 Nb1 K5 82.76(4) 2_654 .
K3 Nb1 K5 135.35(4) . .
K4 Nb1 K5 71.36(3) 2_664 .
F4 Nb1 K1 48.72(11) . .
F4 Nb1 K2 124.06(11) . .
F4 Nb1 K3 102.93(11) . 2_654
F4 Nb1 K3 114.95(11) . .
F4 Nb1 K4 42.61(10) . 2_664
F4 Nb1 K5 37.13(11) . .
F4 Nb1 F9 80.48(15) . .
F5 Nb1 K1 116.43(11) . .
F5 Nb1 K2 48.45(10) . .
F5 Nb1 K3 52.48(11) . 2_654
F5 Nb1 K3 115.30(11) . .
F5 Nb1 K4 49.09(11) . 2_664
F5 Nb1 K5 100.14(11) . .
F5 Nb1 F4 88.12(15) . .
F5 Nb1 F7 86.81(15) . 2_654
F5 Nb1 F9 82.35(14) . .
F5 Nb1 F10 159.95(15) . 2_655
F7 Nb1 K1 119.18(12) 2_654 .
F7 Nb1 K2 42.82(10) 2_654 .
F7 Nb1 K3 52.46(12) 2_654 .
F7 Nb1 K3 87.91(12) 2_654 2_654
F7 Nb1 K4 124.68(10) 2_654 2_664
F7 Nb1 K5 161.22(11) 2_654 .
F7 Nb1 F4 161.58(15) 2_654 .
F7 Nb1 F9 81.30(15) 2_654 .
F9 Nb1 K1 51.30(10) . .
F9 Nb1 K2 62.97(10) . .
F9 Nb1 K3 134.12(9) . 2_654
F9 Nb1 K3 48.21(10) . .
F9 Nb1 K4 63.76(10) . 2_664
F9 Nb1 K5 116.75(10) . .
F10 Nb1 K1 48.26(10) 2_655 .
F10 Nb1 K2 120.62(10) 2_655 .
F10 Nb1 K3 147.45(10) 2_655 2_654
F10 Nb1 K3 50.15(10) 2_655 .
F10 Nb1 K4 118.65(10) 2_655 2_664
F10 Nb1 K5 87.97(10) 2_655 .
F10 Nb1 F4 87.47(14) 2_655 .
F10 Nb1 F7 91.26(15) 2_655 2_654
F10 Nb1 F9 77.63(13) 2_655 .
O2 Nb1 K1 128.40(15) 2_654 .
O2 Nb1 K2 117.31(15) 2_654 .
O2 Nb1 K3 130.68(16) 2_654 .
O2 Nb1 K3 46.79(15) 2_654 2_654
O2 Nb1 K4 117.34(16) 2_654 2_664
O2 Nb1 K5 63.67(16) 2_654 .
O2 Nb1 F4 100.09(19) 2_654 .
O2 Nb1 F5 98.67(19) 2_654 .
O2 Nb1 F7 98.17(19) 2_654 2_654
O2 Nb1 F9 178.84(19) 2_654 .
O2 Nb1 F10 101.36(18) 2_654 2_655
K1 Nb2 K1 141.82(2) . 2_664
K1 Nb2 K2 107.87(2) . .
K1 Nb2 K3 65.88(3) . .
K1 Nb2 K4 70.39(2) . 2_664
K1 Nb2 K6 132.89(3) . 2_664
K1 Nb2 K6 75.54(3) 2_664 2_664
K2 Nb2 K1 58.53(2) . 2_664
K2 Nb2 K6 61.64(3) . 2_664
K3 Nb2 K1 125.12(3) . 2_664
K3 Nb2 K2 68.33(3) . .
K3 Nb2 K6 67.96(3) . 2_664
K4 Nb2 K1 72.16(2) 2_664 2_664
K4 Nb2 K2 81.04(2) 2_664 .
K4 Nb2 K3 113.46(3) 2_664 .
K4 Nb2 K6 139.75(3) 2_664 2_664
F6 Nb2 K1 44.05(10) . .
F6 Nb2 K1 111.26(11) . 2_664
F6 Nb2 K2 125.80(11) . .
F6 Nb2 K3 109.93(11) . .
F6 Nb2 K4 48.66(11) . 2_664
F6 Nb2 K6 171.59(11) . 2_664
F6 Nb2 F9 80.12(14) . .
F8 Nb2 K1 32.21(11) 2_664 2_664
F8 Nb2 K1 109.63(11) 2_664 .
F8 Nb2 K2 56.45(13) 2_664 .
F8 Nb2 K3 120.20(12) 2_664 .
F8 Nb2 K4 41.36(12) 2_664 2_664
F8 Nb2 K6 101.02(12) 2_664 2_664
F8 Nb2 F6 87.10(16) 2_664 .
F8 Nb2 F9 82.75(14) 2_664 .
F9 Nb2 K1 107.35(9) . 2_664
F9 Nb2 K1 49.19(9) . .
F9 Nb2 K2 58.69(9) . .
F9 Nb2 K3 47.84(10) . .
F9 Nb2 K4 65.66(10) . 2_664
F9 Nb2 K6 102.91(10) . 2_664
F11 Nb2 K1 159.20(12) . 2_664
F11 Nb2 K1 56.24(12) . .
F11 Nb2 K2 111.39(11) . .
F11 Nb2 K3 43.48(11) . .
F11 Nb2 K4 126.57(12) . 2_664
F11 Nb2 K6 83.66(12) . 2_664
F11 Nb2 F6 89.44(16) . .
F11 Nb2 F8 160.02(15) . 2_664
F11 Nb2 F9 77.28(14) . .
F12 Nb2 K1 72.01(14) . 2_664
F12 Nb2 K1 120.55(14) . .
F12 Nb2 K2 36.96(11) . .
F12 Nb2 K3 57.04(14) . .
F12 Nb2 K4 117.94(11) . 2_664
F12 Nb2 K6 26.30(11) . 2_664
F12 Nb2 F6 159.06(16) . .
F12 Nb2 F8 86.86(18) . 2_664
F12 Nb2 F9 79.24(16) . .
F12 Nb2 F11 89.43(18) . .
O1 Nb2 K1 74.64(16) . 2_664
O1 Nb2 K1 131.52(14) . .
O1 Nb2 K2 120.42(14) . .
O1 Nb2 K3 127.49(16) . .
O1 Nb2 K4 119.02(16) . 2_664
O1 Nb2 K6 73.28(14) . 2_664
O1 Nb2 F6 103.26(18) . .
O1 Nb2 F8 100.58(19) . 2_664
O1 Nb2 F9 175.30(18) . .
O1 Nb2 F11 99.36(19) . .
O1 Nb2 F12 97.55(19) . .
K1 Nb3 K1 114.39(3) 3_655 .
K2 Nb3 K1 144.48(3) 2_655 3_655
K2 Nb3 K1 57.24(2) 2_655 .
K2 Nb3 K1 57.24(2) 4_455 3_655
K2 Nb3 K1 144.48(3) 4_455 .
K2 Nb3 K2 107.43(3) 4_455 2_655
K2 Nb3 K5 75.61(2) 2_655 .
K2 Nb3 K5 75.61(2) 4_455 .
K5 Nb3 K1 69.62(2) . .
K5 Nb3 K1 69.62(2) . 3_655
K6 Nb3 K1 120.888(17) 1_545 .
K6 Nb3 K1 120.889(17) 1_545 3_655
K6 Nb3 K2 65.81(2) 1_545 4_455
K6 Nb3 K2 65.81(2) 1_545 2_655
K6 Nb3 K5 111.35(4) 1_545 .
F2 Nb3 K1 106.84(12) 3_655 .
F2 Nb3 K1 28.73(11) . .
F2 Nb3 K1 106.84(12) . 3_655
F2 Nb3 K1 28.72(11) 3_655 3_655
F2 Nb3 K2 116.23(12) . 4_455
F2 Nb3 K2 47.40(11) 3_655 4_455
F2 Nb3 K2 47.40(11) . 2_655
F2 Nb3 K2 116.23(12) 3_655 2_655
F2 Nb3 K5 44.65(12) . .
F2 Nb3 K5 44.65(12) 3_655 .
F2 Nb3 K6 111.22(11) . 1_545
F2 Nb3 K6 111.22(11) 3_655 1_545
F2 Nb3 F2 87.9(2) . 3_655
F2 Nb3 F14 80.04(13) . 1_545
F2 Nb3 F14 80.04(13) 3_655 1_545
F13 Nb3 K1 165.08(14) 2_655 3_655
F13 Nb3 K1 165.08(14) 4_455 .
F13 Nb3 K1 77.96(13) 2_655 .
F13 Nb3 K1 77.96(13) 4_455 3_655
F13 Nb3 K2 117.90(12) 2_655 4_455
F13 Nb3 K2 48.78(13) 4_455 4_455
F13 Nb3 K2 48.78(13) 2_655 2_655
F13 Nb3 K2 117.90(12) 4_455 2_655
F13 Nb3 K5 124.37(13) 4_455 .
F13 Nb3 K5 124.37(13) 2_655 .
F13 Nb3 K6 52.09(12) 4_455 1_545
F13 Nb3 K6 52.09(12) 2_655 1_545
F13 Nb3 F2 159.26(16) 2_655 3_655
F13 Nb3 F2 159.26(16) 4_455 .
F13 Nb3 F2 88.00(18) 2_655 .
F13 Nb3 F2 88.00(18) 4_455 3_655
F13 Nb3 F13 88.7(3) 2_655 4_455
F13 Nb3 F14 79.23(14) 4_455 1_545
F13 Nb3 F14 79.23(14) 2_655 1_545
F14 Nb3 K1 104.38(6) 1_545 .
F14 Nb3 K1 104.38(6) 1_545 3_655
F14 Nb3 K2 53.741(17) 1_545 4_455
F14 Nb3 K2 53.741(17) 1_545 2_655
F14 Nb3 K5 67.28(12) 1_545 .
F14 Nb3 K6 44.08(12) 1_545 1_545
O3 Nb3 K1 76.46(10) . 3_655
O3 Nb3 K1 76.46(10) . .
O3 Nb3 K2 126.286(17) . 4_455
O3 Nb3 K2 126.286(17) . 2_655
O3 Nb3 K5 114.4(2) . .
O3 Nb3 K6 134.3(2) . 1_545
O3 Nb3 F2 101.14(18) . .
O3 Nb3 F2 101.14(18) . 3_655
O3 Nb3 F13 99.60(18) . 2_655
O3 Nb3 F13 99.60(18) . 4_455
O3 Nb3 F14 178.3(2) . 1_545
K2 Nb4 K2 112.42(4) 2_665 4_465
K2 Nb4 K4 76.03(3) 2_665 2_664
K2 Nb4 K4 152.47(3) 4_465 2_664
K2 Nb4 K4 76.03(3) 4_465 4_464
K2 Nb4 K4 152.47(3) 2_665 4_464
K2 Nb4 K5 77.53(3) 4_465 1_565
K2 Nb4 K5 77.53(3) 2_665 1_565
K2 Nb4 K6 67.16(2) 2_665 .
K2 Nb4 K6 67.16(2) 4_465 .
K4 Nb4 K4 85.50(4) 4_464 2_664
K4 Nb4 K5 79.07(3) 2_664 1_565
K4 Nb4 K5 79.07(3) 4_464 1_565
K4 Nb4 K6 136.66(2) 2_664 .
K4 Nb4 K6 136.66(2) 4_464 .
K6 Nb4 K5 112.89(4) . 1_565
F1 Nb4 K2 118.99(10) 3_655 2_665
F1 Nb4 K2 118.98(10) . 4_465
F1 Nb4 K2 48.34(10) 3_655 4_465
F1 Nb4 K2 48.34(10) . 2_665
F1 Nb4 K4 104.27(10) . 4_464
F1 Nb4 K4 46.19(10) 3_655 4_464
F1 Nb4 K4 46.19(10) . 2_664
F1 Nb4 K4 104.27(10) 3_655 2_664
F1 Nb4 K5 44.63(9) . 1_565
F1 Nb4 K5 44.63(9) 3_655 1_565
F1 Nb4 K6 113.02(10) . .
F1 Nb4 K6 113.02(10) 3_655 .
F1 Nb4 F1 87.49(19) . 3_655
F1 Nb4 F14 81.69(13) . .
F1 Nb4 F14 81.69(13) 3_655 .
F3 Nb4 K2 121.05(11) 3_655 2_665
F3 Nb4 K2 46.70(9) 3_655 4_465
F3 Nb4 K2 46.70(9) . 2_665
F3 Nb4 K2 121.05(11) . 4_465
F3 Nb4 K4 84.34(10) . 2_664
F3 Nb4 K4 151.98(10) 3_655 2_664
F3 Nb4 K4 84.34(10) 3_655 4_464
F3 Nb4 K4 151.98(10) . 4_464
F3 Nb4 K5 124.16(9) . 1_565
F3 Nb4 K5 124.16(9) 3_655 1_565
F3 Nb4 K6 53.89(10) . .
F3 Nb4 K6 53.89(10) 3_655 .
F3 Nb4 F1 87.12(13) . .
F3 Nb4 F1 161.71(14) 3_655 .
F3 Nb4 F1 161.71(14) . 3_655
F3 Nb4 F1 87.12(13) 3_655 3_655
F3 Nb4 F3 92.6(2) . 3_655
F3 Nb4 F14 80.24(13) 3_655 .
F3 Nb4 F14 80.24(13) . .
F14 Nb4 K2 56.223(18) . 4_465
F14 Nb4 K2 56.223(18) . 2_665
F14 Nb4 K4 126.24(7) . 4_464
F14 Nb4 K4 126.24(7) . 2_664
F14 Nb4 K5 68.57(12) . 1_565
F14 Nb4 K6 44.32(12) . .
O4 Nb4 K2 123.777(19) . 2_665
O4 Nb4 K2 123.777(19) . 4_465
O4 Nb4 K4 53.75(12) . 2_664
O4 Nb4 K4 53.75(12) . 4_464
O4 Nb4 K5 111.4(2) . 1_565
O4 Nb4 K6 135.7(2) . .
O4 Nb4 F1 98.30(18) . .
O4 Nb4 F1 98.30(18) . 3_655
O4 Nb4 F3 99.77(17) . .
O4 Nb4 F3 99.77(17) . 3_655
O4 Nb4 F14 180.0(2) . .
K3 Br1A K3 107.32(7) 2_665 4_465
K4 Br1A K3 168.64(5) 4_465 2_665
K4 Br1A K3 168.64(5) 2_665 4_465
K4 Br1A K3 78.50(3) 4_465 4_465
K4 Br1A K3 78.50(3) 2_665 2_665
K4 Br1A K4 94.16(6) 2_665 4_465
K6 Br1A K3 82.07(4) . 2_665
K6 Br1A K3 82.07(4) . 4_465
K6 Br1A K4 108.67(5) . 2_665
K6 Br1A K4 108.67(5) . 4_465
K4 Br1B K4 105.85(12) 2_665 4_465
K6 Br1B K4 122.32(8) . 4_465
K6 Br1B K4 122.32(8) . 2_665
Nb1 K1 Nb2 69.47(2) . .
Nb1 K1 K2 70.53(2) . 2_655
Nb2 K1 K2 128.28(3) . 2_655
F2 K1 Nb1 81.98(9) . .
F2 K1 Nb2 147.25(10) . .
F2 K1 K2 49.52(9) . 2_655
F2 K1 F3 74.31(11) . .
F2 K1 F4 67.52(11) . .
F2 K1 F6 134.81(12) . .
F2 K1 F7 80.66(12) . .
F2 K1 F9 117.32(11) . .
F2 K1 F10 75.89(11) . 2_655
F2 K1 F11 161.49(11) . .
F3 K1 Nb1 113.00(8) . .
F3 K1 Nb2 101.87(8) . .
F3 K1 K2 123.35(8) . 2_655
F3 K1 F4 82.49(10) . .
F3 K1 F6 72.97(10) . .
F3 K1 F7 129.21(11) . .
F3 K1 F9 117.00(11) . .
F3 K1 F10 136.17(10) . 2_655
F3 K1 F11 122.18(10) . .
F4 K1 Nb1 30.94(7) . .
F4 K1 Nb2 79.73(8) . .
F4 K1 K2 82.52(8) . 2_655
F4 K1 F9 55.12(10) . .
F4 K1 F11 104.18(10) . .
F6 K1 Nb1 83.03(8) . .
F6 K1 Nb2 28.97(7) . .
F6 K1 K2 152.66(8) . 2_655
F6 K1 F4 78.02(11) . .
F6 K1 F9 55.80(9) . .
F6 K1 F10 108.74(10) . 2_655
F6 K1 F11 53.67(10) . .
F7 K1 Nb1 106.14(8) . .
F7 K1 Nb2 121.80(8) . .
F7 K1 K2 45.01(8) . 2_655
F7 K1 F4 126.73(11) . .
F7 K1 F6 144.53(10) . .
F7 K1 F9 113.70(11) . .
F7 K1 F10 75.38(10) . 2_655
F7 K1 F11 92.68(10) . .
F8 K1 Nb1 143.39(9) . .
F8 K1 Nb2 79.49(8) . .
F8 K1 K2 118.97(10) . 2_655
F8 K1 F2 132.47(12) . .
F8 K1 F3 91.57(12) . .
F8 K1 F4 156.69(12) . .
F8 K1 F6 78.70(12) . .
F8 K1 F7 73.96(12) . .
F8 K1 F9 109.60(11) . .
F8 K1 F10 132.20(12) . 2_655
F8 K1 F11 60.26(10) . .
F9 K1 Nb1 35.56(7) . .
F9 K1 Nb2 34.78(6) . .
F9 K1 K2 97.21(7) . 2_655
F9 K1 F11 49.83(9) . .
F10 K1 Nb1 30.78(7) 2_655 .
F10 K1 Nb2 86.66(7) 2_655 .
F10 K1 K2 43.96(7) 2_655 2_655
F10 K1 F4 56.52(10) 2_655 .
F10 K1 F9 53.44(9) 2_655 .
F10 K1 F11 85.74(10) 2_655 .
F11 K1 Nb1 83.36(7) . .
F11 K1 Nb2 30.16(6) . .
F11 K1 K2 114.44(7) . 2_655
F1 K2 Nb4 30.39(6) 2_664 2_664
F1 K2 F2 67.00(10) 2_664 2_654
F1 K2 F5 138.65(10) 2_664 .
F1 K2 F8 124.06(9) 2_664 2_664
F1 K2 F13 102.20(10) 2_664 .
F1 K2 F14 53.47(10) 2_664 2_664
F2 K2 Nb4 76.06(8) 2_654 2_664
F2 K2 F8 160.05(10) 2_654 2_664
F2 K2 F13 54.08(11) 2_654 .
F2 K2 F14 52.57(10) 2_654 2_664
F3 K2 Nb4 30.11(7) 2_664 2_664
F3 K2 F1 56.16(9) 2_664 2_664
F3 K2 F2 103.17(9) 2_664 2_654
F3 K2 F5 132.99(10) 2_664 .
F3 K2 F8 75.58(9) 2_664 2_664
F3 K2 F13 91.61(10) 2_664 .
F3 K2 F14 53.01(10) 2_664 2_664
F5 K2 Nb4 155.86(8) . 2_664
F5 K2 F2 123.81(11) . 2_654
F5 K2 F8 61.06(10) . 2_664
F5 K2 F13 116.00(10) . .
F5 K2 F14 167.37(11) . 2_664
F6 K2 Nb4 81.71(8) 2_664 2_664
F6 K2 F1 71.70(10) 2_664 2_664
F6 K2 F2 130.89(12) 2_664 2_654
F6 K2 F3 73.12(10) 2_664 2_664
F6 K2 F5 74.68(11) 2_664 .
F6 K2 F7 128.75(11) 2_664 2_654
F6 K2 F8 68.36(10) 2_664 2_664
F6 K2 F10 72.35(11) 2_664 .
F6 K2 F12 112.43(13) 2_664 .
F6 K2 F13 164.53(11) 2_664 .
F6 K2 F14 117.25(11) 2_664 2_664
F7 K2 Nb4 148.07(8) 2_654 2_664
F7 K2 F1 139.66(11) 2_654 2_664
F7 K2 F2 75.68(11) 2_654 2_654
F7 K2 F3 152.55(11) 2_654 2_664
F7 K2 F5 56.04(10) 2_654 .
F7 K2 F8 96.17(10) 2_654 2_664
F7 K2 F13 65.12(11) 2_654 .
F7 K2 F14 113.15(11) 2_654 2_664
F8 K2 Nb4 105.54(7) 2_664 2_664
F10 K2 Nb4 107.17(8) . 2_664
F10 K2 F1 76.78(10) . 2_664
F10 K2 F2 73.36(10) . 2_654
F10 K2 F3 128.13(11) . 2_664
F10 K2 F5 70.56(10) . .
F10 K2 F7 78.42(11) . 2_654
F10 K2 F8 123.48(10) . 2_664
F10 K2 F12 164.06(12) . .
F10 K2 F13 120.88(11) . .
F10 K2 F14 115.74(11) . 2_664
F12 K2 Nb4 88.70(8) . 2_664
F12 K2 F1 119.09(11) . 2_664
F12 K2 F2 110.24(12) . 2_654
F12 K2 F3 67.04(12) . 2_664
F12 K2 F5 95.58(11) . .
F12 K2 F7 87.35(13) . 2_654
F12 K2 F8 50.51(11) . 2_664
F12 K2 F13 57.34(12) . .
F12 K2 F14 76.40(11) . 2_664
F13 K2 Nb4 86.26(7) . 2_664
F13 K2 F8 105.97(10) . 2_664
F13 K2 F14 51.46(10) . 2_664
F14 K2 Nb4 35.55(8) 2_664 2_664
F14 K2 F8 117.79(11) 2_664 2_664
Nb1 K3 Nb1 106.19(3) 2_655 .
Br1A K3 Nb1 91.23(4) 2_664 2_655
Br1A K3 Nb1 148.63(5) 2_664 .
F5 K3 Nb1 30.13(7) 2_655 2_655
F5 K3 Nb1 93.07(7) 2_655 .
F5 K3 Br1A 113.53(8) 2_655 2_664
F5 K3 F7 106.36(10) 2_655 2_654
F5 K3 F12 158.84(10) 2_655 .
F7 K3 Nb1 29.77(6) 2_654 .
F7 K3 Nb1 129.56(7) 2_654 2_655
F7 K3 Br1A 138.93(8) 2_654 2_664
F7 K3 F12 72.20(10) 2_654 .
F9 K3 Nb1 33.65(6) . .
F9 K3 Nb1 108.15(8) . 2_655
F9 K3 Br1A 116.41(8) . 2_664
F9 K3 F5 111.78(10) . 2_655
F9 K3 F7 52.85(9) . 2_654
F9 K3 F10 51.48(9) . 2_655
F9 K3 F12 49.85(9) . .
F10 K3 Nb1 77.41(7) 2_655 2_655
F10 K3 Nb1 29.53(6) 2_655 .
F10 K3 Br1A 157.35(8) 2_655 2_664
F10 K3 F5 64.51(9) 2_655 2_655
F10 K3 F7 53.88(9) 2_655 2_654
F10 K3 F12 100.56(10) 2_655 .
F11 K3 Nb1 85.45(8) . .
F11 K3 Nb1 84.22(8) . 2_655
F11 K3 Br1A 70.28(9) . 2_664
F11 K3 F5 110.37(11) . 2_655
F11 K3 F7 105.01(10) . 2_654
F11 K3 F9 53.34(10) . .
F11 K3 F10 88.93(11) . 2_655
F11 K3 F12 51.97(10) . .
F11 K3 O2 65.36(12) . .
F12 K3 Nb1 75.37(7) . .
F12 K3 Nb1 136.15(7) . 2_655
F12 K3 Br1A 74.06(8) . 2_664
F13 K3 Nb1 161.54(11) . 2_655
F13 K3 Nb1 90.92(10) . .
F13 K3 Br1A 76.84(10) . 2_664
F13 K3 F5 145.19(12) . 2_655
F13 K3 F7 64.65(12) . 2_654
F13 K3 F9 89.90(12) . .
F13 K3 F10 118.44(12) . 2_655
F13 K3 F11 104.41(12) . .
F13 K3 F12 54.26(10) . .
F13 K3 O1 87.33(13) . 1_545
F13 K3 O2 146.17(14) . .
O1 K3 Nb1 89.78(10) 1_545 2_655
O1 K3 Nb1 77.05(10) 1_545 .
O1 K3 Br1A 129.97(11) 1_545 2_664
O1 K3 F5 60.10(11) 1_545 2_655
O1 K3 F7 64.10(12) 1_545 2_654
O1 K3 F9 110.60(12) 1_545 .
O1 K3 F10 70.25(11) 1_545 2_655
O1 K3 F11 159.14(13) 1_545 .
O1 K3 F12 131.42(12) 1_545 .
O1 K3 O2 113.52(14) 1_545 .
O2 K3 Nb1 25.40(8) . 2_655
O2 K3 Nb1 118.75(10) . .
O2 K3 Br1A 69.34(9) . 2_664
O2 K3 F5 55.26(11) . 2_655
O2 K3 F7 147.79(12) . 2_654
O2 K3 F9 105.73(12) . .
O2 K3 F10 94.27(11) . 2_655
O2 K3 F12 114.71(11) . .
Nb4 K4 Nb2 106.48(3) 2_665 2_665
Br1A K4 Nb2 154.13(5) 2_664 2_665
Br1A K4 Nb4 80.78(3) 2_664 2_665
Br1B K4 Nb2 166.33(9) 2_664 2_665
Br1B K4 Nb4 81.32(6) 2_664 2_665
Br1B K4 Br1A 13.83(9) 2_664 2_664
F1 K4 Nb2 94.90(7) 2_665 2_665
F1 K4 Nb4 29.96(7) 2_665 2_665
F1 K4 Br1A 79.05(7) 2_665 2_664
F1 K4 Br1B 86.46(10) 2_665 2_664
F1 K4 F4 100.82(10) 2_665 2_665
F1 K4 F5 152.60(10) 2_665 2_665
F1 K4 F6 67.82(9) 2_665 2_665
F1 K4 O4 55.54(12) 2_665 2_665
F4 K4 Nb2 78.35(8) 2_665 2_665
F4 K4 Nb4 76.41(7) 2_665 2_665
F4 K4 Br1A 127.40(9) 2_665 2_664
F4 K4 Br1B 114.80(12) 2_665 2_664
F4 K4 F5 53.51(9) 2_665 2_665
F4 K4 F6 74.41(10) 2_665 2_665
F4 K4 O4 62.46(12) 2_665 2_665
F5 K4 Nb2 72.35(7) 2_665 2_665
F5 K4 Nb4 129.51(7) 2_665 2_665
F5 K4 Br1A 122.64(8) 2_665 2_664
F5 K4 Br1B 111.72(11) 2_665 2_664
F6 K4 Nb2 29.13(6) 2_665 2_665
F6 K4 Nb4 77.55(7) 2_665 2_665
F6 K4 Br1A 143.97(8) 2_665 2_664
F6 K4 Br1B 154.15(11) 2_665 2_664
F6 K4 F5 93.29(10) 2_665 2_665
F6 K4 O4 95.19(12) 2_665 2_665
F8 K4 Nb2 27.67(7) . 2_665
F8 K4 Nb4 132.20(9) . 2_665
F8 K4 Br1A 133.51(8) . 2_664
F8 K4 Br1B 140.66(10) . 2_664
F8 K4 F1 112.88(11) . 2_665
F8 K4 F4 95.57(11) . 2_665
F8 K4 F5 66.19(11) . 2_665
F8 K4 F6 55.20(10) . 2_665
F8 K4 O2 74.22(13) . .
F8 K4 O4 148.37(13) . 2_665
F11 K4 Nb2 94.33(9) . 2_665
F11 K4 Nb4 152.64(9) . 2_665
F11 K4 Br1A 72.99(9) . 2_664
F11 K4 Br1B 75.09(11) . 2_664
F11 K4 F1 132.97(11) . 2_665
F11 K4 F4 126.21(11) . 2_665
F11 K4 F5 73.32(11) . 2_665
F11 K4 F6 120.41(12) . 2_665
F11 K4 F8 66.67(12) . .
F11 K4 O2 69.89(12) . .
F11 K4 O4 144.31(14) . 2_665
O2 K4 Nb2 83.61(10) . 2_665
O2 K4 Nb4 94.52(10) . 2_665
O2 K4 Br1A 70.94(10) . 2_664
O2 K4 Br1B 84.60(13) . 2_664
O2 K4 F1 65.52(12) . 2_665
O2 K4 F4 156.41(12) . 2_665
O2 K4 F5 133.88(12) . 2_665
O2 K4 F6 82.42(11) . 2_665
O2 K4 O4 116.41(14) . 2_665
O4 K4 Nb2 120.87(10) 2_665 2_665
O4 K4 Nb4 26.32(10) 2_665 2_665
O4 K4 Br1A 76.43(10) 2_665 2_664
O4 K4 Br1B 70.89(12) 2_665 2_664
O4 K4 F5 109.71(12) 2_665 2_665
Nb1 K5 Nb1 159.13(6) 3_655 .
Nb1 K5 K1 50.245(19) 3_655 3_655
Nb1 K5 K1 146.83(5) . 3_655
Nb3 K5 Nb1 100.44(3) . .
Nb3 K5 Nb1 100.44(3) . 3_655
Nb3 K5 K1 56.85(3) . 3_655
Nb4 K5 Nb1 94.23(3) 1_545 .
Nb4 K5 Nb1 94.23(3) 1_545 3_655
Nb4 K5 Nb3 66.20(4) 1_545 .
Nb4 K5 K1 96.81(4) 1_545 3_655
F1 K5 Nb1 120.44(8) 1_545 3_655
F1 K5 Nb1 66.18(6) 1_545 .
F1 K5 Nb1 120.44(8) 3_645 .
F1 K5 Nb1 66.18(6) 3_645 3_655
F1 K5 Nb3 73.73(8) 1_545 .
F1 K5 Nb3 73.73(8) 3_645 .
F1 K5 Nb4 28.05(6) 3_645 1_545
F1 K5 Nb4 28.05(6) 1_545 1_545
F1 K5 K1 79.11(7) 3_645 3_655
F1 K5 K1 120.40(9) 1_545 3_655
F1 K5 F1 55.15(12) 3_645 1_545
F1 K5 F2 66.48(10) 1_545 .
F1 K5 F2 91.49(11) 3_645 .
F1 K5 F2 66.48(10) 3_645 3_655
F1 K5 F2 91.49(11) 1_545 3_655
F1 K5 O4 145.15(11) 1_545 .
F1 K5 O4 145.15(11) 3_645 .
F2 K5 Nb1 73.06(7) . .
F2 K5 Nb1 73.06(7) 3_655 3_655
F2 K5 Nb1 127.73(9) . 3_655
F2 K5 Nb1 127.73(9) 3_655 .
F2 K5 Nb3 27.71(7) . .
F2 K5 Nb3 27.71(7) 3_655 .
F2 K5 Nb4 73.12(8) 3_655 1_545
F2 K5 Nb4 73.12(8) . 1_545
F2 K5 K1 80.42(8) . 3_655
F2 K5 K1 31.13(7) 3_655 3_655
F2 K5 F2 54.68(14) . 3_655
F4 K5 Nb1 25.34(7) . .
F4 K5 Nb1 153.48(9) 3_655 .
F4 K5 Nb1 25.34(7) 3_655 3_655
F4 K5 Nb1 153.48(9) . 3_655
F4 K5 Nb3 91.32(9) . .
F4 K5 Nb3 91.32(9) 3_655 .
F4 K5 Nb4 112.27(8) 3_655 1_545
F4 K5 Nb4 112.27(8) . 1_545
F4 K5 K1 34.55(8) 3_655 3_655
F4 K5 K1 123.32(9) . 3_655
F4 K5 F1 140.31(11) 3_655 1_545
F4 K5 F1 140.31(11) . 3_645
F4 K5 F1 85.58(10) . 1_545
F4 K5 F1 85.58(10) 3_655 3_645
F4 K5 F2 64.59(10) . .
F4 K5 F2 114.25(12) . 3_655
F4 K5 F2 64.59(10) 3_655 3_655
F4 K5 F2 114.25(12) 3_655 .
F4 K5 F4 132.25(16) . 3_655
F4 K5 O4 66.32(8) . .
F4 K5 O4 66.32(8) 3_655 .
O4 K5 Nb1 90.64(4) . 3_655
O4 K5 Nb1 90.64(4) . .
O4 K5 Nb3 86.21(13) . .
O4 K5 Nb4 152.41(14) . 1_545
O4 K5 K1 66.04(8) . 3_655
O4 K5 F2 82.44(14) . .
O4 K5 F2 82.44(14) . 3_655
Nb4 K6 Nb3 69.55(3) . 1_565
Br1A K6 Nb3 88.23(5) . 1_565
Br1A K6 Nb4 157.78(6) . .
Br1B K6 Nb3 103.06(11) . 1_565
Br1B K6 Nb4 172.61(11) . .
Br1B K6 Br1A 14.83(9) . .
F3 K6 Nb3 84.98(7) 3_655 1_565
F3 K6 Nb3 84.99(7) . 1_565
F3 K6 Nb4 30.64(6) 3_655 .
F3 K6 Nb4 30.64(6) . .
F3 K6 Br1A 151.95(6) 3_655 .
F3 K6 Br1A 151.95(6) . .
F3 K6 Br1B 151.95(7) 3_655 .
F3 K6 Br1B 151.95(7) . .
F3 K6 F3 54.25(12) . 3_655
F12 K6 Nb3 85.02(10) 4_465 1_565
F12 K6 Nb3 85.02(10) 2_665 1_565
F12 K6 Nb4 90.62(10) 4_465 .
F12 K6 Nb4 90.62(10) 2_665 .
F12 K6 Br1A 87.33(10) 2_665 .
F12 K6 Br1A 87.33(10) 4_465 .
F12 K6 Br1B 88.67(10) 2_665 .
F12 K6 Br1B 88.67(10) 4_465 .
F12 K6 F3 65.01(11) 2_665 .
F12 K6 F3 119.02(12) 4_465 .
F12 K6 F3 119.02(12) 2_665 3_655
F12 K6 F3 65.01(11) 4_465 3_655
F12 K6 F12 168.8(2) 2_665 4_465
F12 K6 F13 58.15(12) 4_465 4_465
F12 K6 F13 110.93(13) 2_665 4_465
F12 K6 F13 110.93(13) 4_465 2_665
F12 K6 F13 58.15(12) 2_665 2_665
F12 K6 F14 87.37(9) 4_465 .
F12 K6 F14 87.37(9) 2_665 .
F12 K6 O3 95.56(11) 4_465 .
F12 K6 O3 95.56(11) 2_665 .
F13 K6 Nb3 30.12(7) 2_665 1_565
F13 K6 Nb3 30.12(7) 4_465 1_565
F13 K6 Nb4 85.18(9) 4_465 .
F13 K6 Nb4 85.18(9) 2_665 .
F13 K6 Br1A 74.96(9) 4_465 .
F13 K6 Br1A 74.96(9) 2_665 .
F13 K6 Br1B 88.20(13) 4_465 .
F13 K6 Br1B 88.20(13) 2_665 .
F13 K6 F3 109.47(11) 2_665 3_655
F13 K6 F3 85.86(10) 4_465 3_655
F13 K6 F3 85.86(10) 2_665 .
F13 K6 F3 109.47(11) 4_465 .
F13 K6 F13 52.79(14) 2_665 4_465
F14 K6 Nb3 35.01(9) . 1_565
F14 K6 Nb4 34.54(9) . .
F14 K6 Br1A 123.24(11) . .
F14 K6 Br1B 138.07(15) . .
F14 K6 F3 54.57(10) . 3_655
F14 K6 F3 54.57(10) . .
F14 K6 F13 54.90(11) . 4_465
F14 K6 F13 54.90(11) . 2_665
O3 K6 Nb3 148.18(14) . 1_565
O3 K6 Nb4 78.63(13) . .
O3 K6 Br1A 123.59(14) . .
O3 K6 Br1B 108.76(17) . .
O3 K6 F3 66.88(13) . .
O3 K6 F3 66.88(13) . 3_655
O3 K6 F13 149.06(10) . 2_665
O3 K6 F13 149.06(10) . 4_465
O3 K6 F14 113.17(17) . .
Nb4 F1 K2 101.27(13) . 2_665
Nb4 F1 K4 103.85(13) . 2_664
Nb4 F1 K5 107.32(13) . 1_565
K2 F1 K5 113.61(12) 2_665 1_565
K4 F1 K2 109.85(11) 2_664 2_665
K4 F1 K5 118.88(12) 2_664 1_565
Nb3 F2 K1 130.34(18) . .
Nb3 F2 K2 103.37(15) . 2_655
Nb3 F2 K5 107.64(15) . .
K1 F2 K2 87.72(11) . 2_655
K1 F2 K5 113.36(13) . .
K2 F2 K5 110.35(12) 2_655 .
Nb4 F3 K1 141.52(17) . .
Nb4 F3 K2 103.19(13) . 2_665
Nb4 F3 K6 95.47(12) . .
K1 F3 K2 91.04(10) . 2_665
K1 F3 K6 120.36(12) . .
K2 F3 K6 90.27(10) 2_665 .
Nb1 F4 K1 100.34(14) . .
Nb1 F4 K4 110.03(14) . 2_664
Nb1 F4 K5 117.53(16) . .
K1 F4 K4 102.22(12) . 2_664
K5 F4 K1 112.28(12) . .
K5 F4 K4 112.72(12) . 2_664
Nb1 F5 K2 102.03(14) . .
Nb1 F5 K3 97.40(14) . 2_654
Nb1 F5 K4 102.90(14) . 2_664
K2 F5 K3 108.74(12) . 2_654
K2 F5 K4 117.43(12) . 2_664
K3 F5 K4 123.42(12) 2_654 2_664
Nb2 F6 K1 106.97(14) . .
Nb2 F6 K2 137.99(17) . 2_665
Nb2 F6 K4 102.22(14) . 2_664
K1 F6 K4 100.80(11) . 2_664
K2 F6 K1 92.45(11) 2_665 .
K2 F6 K4 110.38(12) 2_665 2_664
Nb1 F7 K1 130.10(17) 2_655 .
Nb1 F7 K2 108.17(15) 2_655 2_655
Nb1 F7 K3 97.77(14) 2_655 2_655
K1 F7 K3 125.86(13) . 2_655
K2 F7 K1 89.47(11) 2_655 .
K2 F7 K3 98.97(11) 2_655 2_655
Nb2 F8 K1 124.44(17) 2_665 .
Nb2 F8 K2 94.72(15) 2_665 2_665
Nb2 F8 K4 110.97(16) 2_665 .
K1 F8 K2 81.53(11) . 2_665
K1 F8 K4 121.09(14) . .
K4 F8 K2 114.10(12) . 2_665
Nb1 F9 Nb2 160.84(18) . .
Nb1 F9 K1 93.14(12) . .
Nb1 F9 K3 98.13(12) . .
Nb2 F9 K1 96.03(12) . .
Nb2 F9 K3 98.29(13) . .
K1 F9 K3 92.14(10) . .
Nb1 F10 K1 100.96(13) 2_654 2_654
Nb1 F10 K2 142.38(17) 2_654 .
Nb1 F10 K3 100.32(12) 2_654 2_654
K1 F10 K3 91.58(10) 2_654 2_654
K2 F10 K1 88.71(10) . 2_654
K2 F10 K3 115.81(12) . 2_654
Nb2 F11 K1 93.60(13) . .
Nb2 F11 K3 108.59(14) . .
Nb2 F11 K4 137.22(17) . .
K3 F11 K1 88.34(10) . .
K4 F11 K1 106.69(12) . .
K4 F11 K3 109.24(12) . .
Nb2 F12 K2 117.97(16) . .
Nb2 F12 K3 93.54(15) . .
Nb2 F12 K6 134.32(18) . 2_664
K2 F12 K3 94.89(12) . .
K6 F12 K2 104.16(12) 2_664 .
K6 F12 K3 99.96(14) 2_664 .
Nb3 F13 K2 102.15(17) 2_654 .
Nb3 F13 K3 144.21(19) 2_654 .
Nb3 F13 K6 97.79(14) 2_654 2_664
K2 F13 K6 87.91(10) . 2_664
K3 F13 K2 105.15(12) . .
K3 F13 K6 105.84(14) . 2_664
Nb3 F14 K2 91.29(8) 1_565 4_465
Nb3 F14 K2 91.29(8) 1_565 2_665
Nb3 F14 K6 100.92(16) 1_565 .
Nb4 F14 Nb3 157.9(2) . 1_565
Nb4 F14 K2 88.23(8) . 2_665
Nb4 F14 K2 88.23(8) . 4_465
Nb4 F14 K6 101.14(16) . .
K2 F14 K2 175.98(16) 4_465 2_665
K6 F14 K2 91.27(8) . 2_665
K6 F14 K2 91.27(8) . 4_465
Nb2 O1 K3 157.5(2) . 1_565
Nb1 O2 K3 107.81(19) 2_655 .
Nb1 O2 K4 144.1(2) 2_655 .
K4 O2 K3 102.56(13) . .
Nb3 O3 K6 166.1(3) . .
Nb4 O4 K4 99.93(15) . 2_664
Nb4 O4 K4 99.93(15) . 4_464
Nb4 O4 K5 139.0(3) . .
K4 O4 K4 112.0(2) 4_464 2_664
K5 O4 K4 102.64(12) . 2_664
K5 O4 K4 102.64(12) . 4_464

loop_
_geom_bond_atom_site_label_1
_geom_bond_atom_site_label_2
_geom_bond_distance
_geom_bond_site_symmetry_2
Nb1 F4 1.956(3) .
Nb1 F5 1.927(4) .
Nb1 F7 1.952(3) 2_654
Nb1 F9 2.180(3) .
Nb1 F10 1.951(3) 2_655
Nb1 O2 1.715(4) 2_654
Nb2 F6 1.947(3) .
Nb2 F8 1.944(4) 2_664
Nb2 F9 2.205(3) .
Nb2 F11 1.935(3) .
Nb2 F12 1.927(3) .
Nb2 O1 1.706(4) .
Nb3 F2 1.954(4) .
Nb3 F2 1.954(4) 3_655
Nb3 F13 1.934(4) 2_655
Nb3 F13 1.934(4) 4_455
Nb3 F14 2.231(4) 1_545
Nb3 O3 1.704(5) .
Nb4 F1 1.947(3) .
Nb4 F1 1.947(3) 3_655
Nb4 F3 1.945(3) .
Nb4 F3 1.945(3) 3_655
Nb4 F14 2.196(4) .
Nb4 O4 1.704(6) .
Br1A K3 3.5373(18) 4_465
Br1A K3 3.5373(18) 2_665
Br1A K4 3.5089(17) 4_465
Br1A K4 3.5089(17) 2_665
Br1A K6 3.336(2) .
Br1B K4 3.221(3) 4_465
Br1B K4 3.221(3) 2_665
Br1B K6 3.129(4) .
K1 F2 2.628(4) .
K1 F3 2.703(3) .
K1 F4 2.860(4) .
K1 F6 2.795(4) .
K1 F7 2.760(4) .
K1 F8 2.615(4) .
K1 F9 2.926(4) .
K1 F10 2.845(3) 2_655
K1 F11 3.202(4) .
K2 F1 2.875(3) 2_664
K2 F2 2.945(4) 2_654
K2 F3 2.822(3) 2_664
K2 F5 2.926(4) .
K2 F6 2.663(4) 2_664
K2 F7 2.736(4) 2_654
K2 F8 3.361(4) 2_664
K2 F10 2.686(3) .
K2 F12 2.736(4) .
K2 F13 2.995(4) .
K2 F14 3.1392(11) 2_664
K3 Br1A 3.5373(18) 2_664
K3 F5 3.045(4) 2_655
K3 F7 3.117(4) 2_654
K3 F9 2.934(4) .
K3 F10 3.039(4) 2_655
K3 F11 2.843(4) .
K3 F12 3.292(5) .
K3 F13 2.609(4) .
K3 O1 2.757(4) 1_545
K3 O2 2.914(5) .
K4 Br1A 3.5090(17) 2_664
K4 Br1B 3.221(3) 2_664
K4 F1 2.813(3) 2_665
K4 F4 2.882(4) 2_665
K4 F5 3.101(4) 2_665
K4 F6 3.003(4) 2_665
K4 F8 2.766(4) .
K4 F11 2.623(4) .
K4 O2 2.799(4) .
K4 O4 3.099(4) 2_665
K5 F1 2.909(4) 3_645
K5 F1 2.909(4) 1_545
K5 F2 2.952(5) 3_655
K5 F2 2.952(5) .
K5 F4 2.759(4) .
K5 F4 2.759(4) 3_655
K5 O4 2.916(6) .
K6 F3 3.084(4) .
K6 F3 3.084(4) 3_655
K6 F12 2.573(3) 2_665
K6 F12 2.573(3) 4_465
K6 F13 3.041(4) 4_465
K6 F13 3.041(4) 2_665
K6 F14 2.706(5) .
K6 O3 2.671(6) .
F1 K2 2.876(3) 2_665
F1 K4 2.813(3) 2_664
F1 K5 2.909(4) 1_565
F2 K2 2.945(4) 2_655
F3 K2 2.822(3) 2_665
F4 K4 2.882(4) 2_664
F5 K3 3.045(4) 2_654
F5 K4 3.101(4) 2_664
F6 K2 2.663(4) 2_665
F6 K4 3.003(4) 2_664
F7 Nb1 1.952(3) 2_655
F7 K2 2.736(4) 2_655
F7 K3 3.117(4) 2_655
F8 Nb2 1.944(4) 2_665
F8 K2 3.360(4) 2_665
F10 Nb1 1.951(3) 2_654
F10 K1 2.845(3) 2_654
F10 K3 3.039(4) 2_654
F12 K6 2.573(3) 2_664
F13 Nb3 1.934(4) 2_654
F13 K6 3.041(4) 2_664
F14 Nb3 2.231(4) 1_565
F14 K2 3.1392(11) 2_665
F14 K2 3.1392(11) 4_465
O1 K3 2.757(4) 1_565
O2 Nb1 1.715(4) 2_655
O4 K4 3.099(4) 4_464
O4 K4 3.099(4) 2_664

loop_
_geom_torsion_atom_site_label_1
_geom_torsion_atom_site_label_2
_geom_torsion_atom_site_label_3
_geom_torsion_atom_site_label_4
_geom_torsion
_geom_torsion_site_symmetry_1
_geom_torsion_site_symmetry_4
Nb1 K1 F2 Nb3 176.9(2) . .
Nb1 K1 F2 K2 71.20(7) . 2_655
Nb1 K1 F2 K5 -40.01(11) . .
Nb1 K1 F3 Nb4 -0.3(3) . .
Nb1 K1 F3 K2 -113.25(8) . 2_665
Nb1 K1 F3 K6 155.83(9) . .
Nb1 K1 F4 K4 -113.31(17) . 2_664
Nb1 K1 F4 K5 125.6(2) . .
Nb1 K1 F6 Nb2 -59.43(13) . .
Nb1 K1 F6 K2 158.32(9) . 2_665
Nb1 K1 F6 K4 47.03(8) . 2_664
Nb1 K1 F7 Nb1 74.8(2) . 2_655
Nb1 K1 F7 K2 -38.74(10) . 2_655
Nb1 K1 F7 K3 -139.44(12) . 2_655
Nb1 K1 F8 Nb2 -168.44(11) . 2_665
Nb1 K1 F8 K2 101.63(14) . 2_665
Nb1 K1 F8 K4 -11.5(3) . .
Nb1 K1 F9 Nb2 163.2(2) . .
Nb1 K1 F9 K3 -98.27(12) . .
Nb1 K1 F11 Nb2 59.84(11) . .
Nb1 K1 F11 K3 -48.68(7) . .
Nb1 K1 F11 K4 -158.28(11) . .
Nb1 K3 F9 Nb1 -92.13(11) 2_655 .
Nb1 K3 F9 Nb2 97.75(11) 2_655 .
Nb1 K3 F9 Nb2 -170.1(2) . .
Nb1 K3 F9 K1 1.34(9) 2_655 .
Nb1 K3 F9 K1 93.48(13) . .
Nb1 K3 F11 Nb2 -154.06(16) 2_655 .
Nb1 K3 F11 Nb2 -47.25(15) . .
Nb1 K3 F11 K1 46.00(6) . .
Nb1 K3 F11 K1 -60.82(6) 2_655 .
Nb1 K3 F11 K4 153.10(13) . .
Nb1 K3 F11 K4 46.29(12) 2_655 .
Nb1 K3 F12 Nb2 -28.86(18) 2_655 .
Nb1 K3 F12 Nb2 69.43(11) . .
Nb1 K3 F12 K2 -147.35(7) 2_655 .
Nb1 K3 F12 K2 -49.06(7) . .
Nb1 K3 F12 K6 107.32(11) 2_655 2_664
Nb1 K3 F12 K6 -154.38(11) . 2_664
Nb1 K3 F13 Nb3 42.1(6) 2_655 2_654
Nb1 K3 F13 Nb3 -116.1(4) . 2_654
Nb1 K3 F13 K2 22.32(11) . .
Nb1 K3 F13 K2 -179.4(2) 2_655 .
Nb1 K3 F13 K6 114.47(11) . 2_664
Nb1 K3 F13 K6 -87.3(3) 2_655 2_664
Nb1 K3 O2 Nb1 65.6(2) . 2_655
Nb1 K3 O2 K4 -160.7(3) 2_655 .
Nb1 K3 O2 K4 -95.11(12) . .
Nb1 K5 F2 Nb3 -170.75(16) . .
Nb1 K5 F2 Nb3 11.3(2) 3_655 .
Nb1 K5 F2 K1 37.93(11) . .
Nb1 K5 F2 K1 -139.99(10) 3_655 .
Nb1 K5 F2 K2 -58.62(9) . 2_655
Nb1 K5 F2 K2 123.46(10) 3_655 2_655
Nb1 K5 F4 Nb1 -131.11(19) 3_655 .
Nb1 K5 F4 K1 113.3(2) 3_655 .
Nb1 K5 F4 K1 -115.6(2) . .
Nb1 K5 F4 K4 129.6(2) . 2_664
Nb1 K5 F4 K4 -1.5(3) 3_655 2_664
Nb1 K5 O4 Nb4 -100.42(3) . .
Nb1 K5 O4 Nb4 100.42(3) 3_655 .
Nb1 K5 O4 K4 21.41(13) . 2_664
Nb1 K5 O4 K4 -137.76(13) 3_655 2_664
Nb1 K5 O4 K4 137.76(13) . 4_464
Nb1 K5 O4 K4 -21.41(13) 3_655 4_464
Nb2 K1 F2 Nb3 -154.05(14) . .
Nb2 K1 F2 K2 100.29(16) . 2_655
Nb2 K1 F2 K5 -10.9(3) . .
Nb2 K1 F3 Nb4 72.2(2) . .
Nb2 K1 F3 K2 -40.72(9) . 2_665
Nb2 K1 F3 K6 -131.63(10) . .
Nb2 K1 F4 Nb1 66.98(12) . .
Nb2 K1 F4 K4 -46.33(8) . 2_664
Nb2 K1 F4 K5 -167.38(12) . .
Nb2 K1 F6 K2 -142.2(2) . 2_665
Nb2 K1 F6 K4 106.47(18) . 2_664
Nb2 K1 F7 Nb1 -0.7(3) . 2_655
Nb2 K1 F7 K2 -114.26(8) . 2_655
Nb2 K1 F7 K3 145.04(10) . 2_655
Nb2 K1 F8 Nb2 159.5(2) . 2_665
Nb2 K1 F8 K2 69.60(5) . 2_665
Nb2 K1 F8 K4 -43.50(14) . .
Nb2 K1 F9 Nb1 -163.2(2) . .
Nb2 K1 F9 K3 98.58(14) . .
Nb2 K1 F11 K3 -108.52(15) . .
Nb2 K1 F11 K4 141.9(2) . .
Nb2 K4 F8 K1 -159.8(3) 2_665 .
Nb2 K4 F8 K2 105.5(2) 2_665 2_665
Nb2 K4 F11 Nb2 98.7(3) 2_665 .
Nb2 K4 F11 K1 -16.19(10) 2_665 .
Nb2 K4 F11 K3 -110.36(12) 2_665 .
Nb2 K4 O2 Nb1 -23.4(4) 2_665 2_655
Nb2 K4 O2 K3 124.03(12) 2_665 .
Nb3 K5 F2 K1 -151.3(2) . .
Nb3 K5 F2 K2 112.13(19) . 2_655
Nb3 K5 F4 Nb1 112.01(16) . .
Nb3 K5 F4 K1 -3.61(11) . .
Nb3 K5 F4 K4 -118.41(11) . 2_664
Nb3 K5 O4 Nb4 0.0 . .
Nb3 K5 O4 K4 121.83(13) . 2_664
Nb3 K5 O4 K4 -121.83(13) . 4_464
Nb3 K6 F3 Nb4 -57.31(10) 1_565 .
Nb3 K6 F3 K1 137.33(12) 1_565 .
Nb3 K6 F3 K2 45.97(6) 1_565 2_665
Nb3 K6 F14 Nb4 180.0 1_565 .
Nb3 K6 F14 K2 -91.56(8) 1_565 4_465
Nb3 K6 F14 K2 91.56(8) 1_565 2_665
Nb3 K6 O3 Nb3 0.000(4) 1_565 .
Nb4 K2 F5 Nb1 -164.24(10) 2_664 .
Nb4 K2 F5 K3 93.6(2) 2_664 2_654
Nb4 K2 F5 K4 -52.7(3) 2_664 2_664
Nb4 K2 F10 Nb1 2.7(3) 2_664 2_654
Nb4 K2 F10 K1 109.11(7) 2_664 2_654
Nb4 K2 F10 K3 -159.76(9) 2_664 2_654
Nb4 K2 F12 Nb2 134.9(2) 2_664 .
Nb4 K2 F12 K3 -128.50(7) 2_664 .
Nb4 K2 F12 K6 -26.92(14) 2_664 2_664
Nb4 K2 F13 Nb3 -51.66(13) 2_664 2_654
Nb4 K2 F13 K3 151.71(12) 2_664 .
Nb4 K2 F13 K6 45.87(7) 2_664 2_664
Nb4 K4 F8 Nb2 25.2(2) 2_665 2_665
Nb4 K4 F8 K1 -134.56(12) 2_665 .
Nb4 K4 F8 K2 130.77(9) 2_665 2_665
Nb4 K4 F11 Nb2 -121.4(2) 2_665 .
Nb4 K4 F11 K1 123.72(17) 2_665 .
Nb4 K4 F11 K3 29.6(3) 2_665 .
Nb4 K4 O2 Nb1 82.7(4) 2_665 2_655
Nb4 K4 O2 K3 -129.87(11) 2_665 .
Nb4 K5 F2 Nb3 -70.79(13) 1_545 .
Nb4 K5 F2 K1 137.89(14) 1_545 .
Nb4 K5 F2 K2 41.35(8) 1_545 2_655
Nb4 K5 F4 Nb1 47.27(19) 1_545 .
Nb4 K5 F4 K1 -68.35(13) 1_545 .
Nb4 K5 F4 K4 176.85(9) 1_545 2_664
Nb4 K5 O4 Nb4 0.0 1_545 .
Nb4 K5 O4 K4 -121.83(13) 1_545 4_464
Nb4 K5 O4 K4 121.83(13) 1_545 2_664
Nb4 K6 F3 K1 -165.4(2) . .
Nb4 K6 F3 K2 103.28(13) . 2_665
Nb4 K6 F14 Nb3 180.0 . 1_565
Nb4 K6 F14 K2 88.44(8) . 4_465
Nb4 K6 F14 K2 -88.44(8) . 2_665
Nb4 K6 O3 Nb3 0.000(3) . .
Br1A K3 F9 Nb1 167.03(8) 2_664 .
Br1A K3 F9 Nb2 -3.08(15) 2_664 .
Br1A K3 F9 K1 -99.49(8) 2_664 .
Br1A K3 F11 Nb2 112.54(17) 2_664 .
Br1A K3 F11 K1 -154.21(9) 2_664 .
Br1A K3 F11 K4 -47.10(11) 2_664 .
Br1A K3 F12 Nb2 -103.48(12) 2_664 .
Br1A K3 F12 K2 138.03(10) 2_664 .
Br1A K3 F12 K6 32.70(9) 2_664 2_664
Br1A K3 F13 Nb3 93.0(4) 2_664 2_654
Br1A K3 F13 K2 -128.52(12) 2_664 .
Br1A K3 F13 K6 -36.37(10) 2_664 2_664
Br1A K3 O2 Nb1 -147.9(2) 2_664 2_655
Br1A K3 O2 K4 51.40(10) 2_664 .
Br1A K4 F8 Nb2 149.44(11) 2_664 2_665
Br1A K4 F8 K1 -10.3(2) 2_664 .
Br1A K4 F8 K2 -105.01(13) 2_664 2_665
Br1A K4 F11 Nb2 -104.3(3) 2_664 .
Br1A K4 F11 K1 140.80(11) 2_664 .
Br1A K4 F11 K3 46.63(11) 2_664 .
Br1A K4 O2 Nb1 161.3(4) 2_664 2_655
Br1A K4 O2 K3 -51.25(10) 2_664 .
Br1A K6 F3 Nb4 -133.97(15) . .
Br1A K6 F3 K1 60.7(2) . .
Br1A K6 F3 K2 -30.7(2) . 2_665
Br1A K6 F14 Nb3 0.0 . 1_565
Br1A K6 F14 Nb4 180.0 . .
Br1A K6 F14 K2 91.56(8) . 2_665
Br1A K6 F14 K2 -91.56(8) . 4_465
Br1A K6 O3 Nb3 180.000(3) . .
Br1B K4 F8 Nb2 166.91(17) 2_664 2_665
Br1B K4 F8 K1 7.1(3) 2_664 .
Br1B K4 F8 K2 -87.5(2) 2_664 2_665
Br1B K4 F11 Nb2 -90.1(3) 2_664 .
Br1B K4 F11 K1 155.02(14) 2_664 .
Br1B K4 F11 K3 60.86(15) 2_664 .
Br1B K4 O2 Nb1 163.5(4) 2_664 2_655
Br1B K4 O2 K3 -49.05(13) 2_664 .
Br1B K6 F3 Nb4 -165.8(2) . .
Br1B K6 F3 K1 28.8(3) . .
Br1B K6 F3 K2 -62.5(3) . 2_665
Br1B K6 F14 Nb3 0.0 . 1_565
Br1B K6 F14 Nb4 180.0 . .
Br1B K6 F14 K2 91.56(8) . 2_665
Br1B K6 F14 K2 -91.56(8) . 4_465
Br1B K6 O3 Nb3 180.000(3) . .
K1 Nb1 K3 Nb1 40.72(3) . 2_655
K1 Nb1 K3 Br1A -80.57(8) . 2_664
K1 Nb1 K3 F5 68.30(7) . 2_655
K1 Nb1 K3 F7 -173.39(13) . 2_654
K1 Nb1 K3 F9 -57.86(13) . .
K1 Nb1 K3 F10 53.97(13) . 2_655
K1 Nb1 K3 F11 -41.91(8) . .
K1 Nb1 K3 F12 -93.74(7) . .
K1 Nb1 K3 F13 -146.29(9) . .
K1 Nb1 K3 O1 126.66(10) . 1_545
K1 Nb1 K3 O2 16.72(10) . .
K1 Nb1 K5 Nb1 150.96(15) . 3_655
K1 Nb1 K5 Nb3 -28.77(3) . .
K1 Nb1 K5 Nb4 -95.34(4) . 1_545
K1 Nb1 K5 K1 13.96(8) . 3_655
K1 Nb1 K5 F1 -105.94(11) . 3_645
K1 Nb1 K5 F1 -95.66(8) . 1_545
K1 Nb1 K5 F2 -23.45(11) . 3_655
K1 Nb1 K5 F2 -24.42(8) . .
K1 Nb1 K5 F4 41.69(17) . .
K1 Nb1 K5 F4 86.2(2) . 3_655
K1 Nb1 K5 O4 57.48(13) . .
K1 Nb1 F4 K4 107.19(18) . 2_664
K1 Nb1 F4 K5 -122.0(2) . .
K1 Nb1 F5 K2 99.95(11) . .
K1 Nb1 F5 K3 -149.01(6) . 2_654
K1 Nb1 F5 K4 -22.18(15) . 2_664
K1 Nb1 F9 Nb2 -118.6(6) . .
K1 Nb1 F9 K3 92.62(11) . .
K1 Nb2 K1 Nb1 52.20(2) 2_664 .
K1 Nb2 K1 K2 93.70(3) 2_664 2_655
K1 Nb2 K1 F2 21.27(17) 2_664 .
K1 Nb2 K1 F3 -58.14(9) 2_664 .
K1 Nb2 K1 F4 21.86(7) 2_664 .
K1 Nb2 K1 F6 -61.93(16) 2_664 .
K1 Nb2 K1 F7 148.93(9) 2_664 .
K1 Nb2 K1 F8 -147.53(10) 2_664 .
K1 Nb2 K1 F9 62.57(13) 2_664 .
K1 Nb2 K1 F10 78.42(7) 2_664 2_655
K1 Nb2 K1 F11 165.70(13) 2_664 .
K1 Nb2 F6 K1 144.18(9) 2_664 .
K1 Nb2 F6 K2 -101.9(2) 2_664 2_665
K1 Nb2 F6 K2 113.9(3) . 2_665
K1 Nb2 F6 K4 -105.46(16) . 2_664
K1 Nb2 F6 K4 38.72(13) 2_664 2_664
K1 Nb2 F9 Nb1 -26.8(6) 2_664 .
K1 Nb2 F9 Nb1 118.1(6) . .
K1 Nb2 F9 K1 -144.92(6) 2_664 .
K1 Nb2 F9 K3 122.02(8) 2_664 .
K1 Nb2 F9 K3 -93.06(12) . .
K1 Nb2 F11 K1 -154.5(2) 2_664 .
K1 Nb2 F11 K3 89.46(14) . .
K1 Nb2 F11 K3 -65.1(4) 2_664 .
K1 Nb2 F11 K4 -119.5(3) . .
K1 Nb2 F11 K4 86.0(4) 2_664 .
K1 Nb2 F12 K2 -61.23(17) 2_664 .
K1 Nb2 F12 K2 78.9(2) . .
K1 Nb2 F12 K3 -158.68(11) 2_664 .
K1 Nb2 F12 K3 -18.50(14) . .
K1 Nb2 F12 K6 -126.1(2) . 2_664
K1 Nb2 F12 K6 93.7(3) 2_664 2_664
K1 Nb2 O1 K3 -51.0(7) . 1_565
K1 Nb2 O1 K3 96.7(6) 2_664 1_565
K1 Nb3 K5 Nb1 -26.23(3) 3_655 3_655
K1 Nb3 K5 Nb1 -153.67(4) . 3_655
K1 Nb3 K5 Nb1 153.67(4) 3_655 .
K1 Nb3 K5 Nb1 26.23(3) . .
K1 Nb3 K5 Nb4 116.280(18) . 1_545
K1 Nb3 K5 Nb4 -116.280(18) 3_655 1_545
K1 Nb3 K5 K1 -127.44(4) . 3_655
K1 Nb3 K5 F1 87.45(7) . 1_545
K1 Nb3 K5 F1 -145.11(7) 3_655 1_545
K1 Nb3 K5 F1 145.11(7) . 3_645
K1 Nb3 K5 F1 -87.45(7) 3_655 3_645
K1 Nb3 K5 F2 17.24(15) . .
K1 Nb3 K5 F2 -144.68(16) . 3_655
K1 Nb3 K5 F2 144.68(16) 3_655 .
K1 Nb3 K5 F2 -17.24(15) 3_655 3_655
K1 Nb3 K5 F4 129.88(8) 3_655 .
K1 Nb3 K5 F4 2.44(8) . .
K1 Nb3 K5 F4 -129.88(9) . 3_655
K1 Nb3 K5 F4 -2.44(8) 3_655 3_655
K1 Nb3 K5 O4 63.720(18) 3_655 .
K1 Nb3 K5 O4 -63.720(18) . .
K1 Nb3 F2 K1 110.2(2) 3_655 .
K1 Nb3 F2 K2 -151.27(8) 3_655 2_655
K1 Nb3 F2 K2 98.5(3) . 2_655
K1 Nb3 F2 K5 -34.49(14) 3_655 .
K1 Nb3 F2 K5 -144.7(3) . .
K1 Nb3 O3 K6 -59.83(5) 3_655 .
K1 Nb3 O3 K6 59.83(5) . .
K1 K5 F2 Nb3 29.40(13) 3_655 .
K1 K5 F2 K1 -121.92(13) 3_655 .
K1 K5 F2 K2 141.53(11) 3_655 2_655
K1 K5 F4 Nb1 162.26(12) 3_655 .
K1 K5 F4 K1 46.64(15) 3_655 .
K1 K5 F4 K4 -68.16(15) 3_655 2_664
K1 K5 O4 Nb4 55.23(5) 3_655 .
K1 K5 O4 K4 177.06(17) 3_655 2_664
K1 K5 O4 K4 -66.59(9) 3_655 4_464
K2 Nb1 K1 Nb2 10.20(3) . .
K2 Nb1 K1 K2 -136.32(2) . 2_655
K2 Nb1 K1 F2 173.88(9) . .
K2 Nb1 K1 F3 104.77(8) . .
K2 Nb1 K1 F4 114.94(14) . .
K2 Nb1 K1 F6 36.64(8) . .
K2 Nb1 K1 F7 -108.32(8) . .
K2 Nb1 K1 F8 -23.64(17) . .
K2 Nb1 K1 F9 0.03(12) . .
K2 Nb1 K1 F10 -110.27(13) . 2_655
K2 Nb1 K1 F11 -17.44(7) . .
K2 Nb1 K3 Nb1 169.28(4) . 2_655
K2 Nb1 K3 Br1A 47.99(8) . 2_664
K2 Nb1 K3 F5 -163.14(8) . 2_655
K2 Nb1 K3 F7 -44.82(13) . 2_654
K2 Nb1 K3 F9 70.71(13) . .
K2 Nb1 K3 F10 -177.47(13) . 2_655
K2 Nb1 K3 F11 86.66(8) . .
K2 Nb1 K3 F12 34.83(6) . .
K2 Nb1 K3 F13 -17.73(9) . .
K2 Nb1 K3 O1 -104.78(10) . 1_545
K2 Nb1 K3 O2 145.28(11) . .
K2 Nb1 K5 Nb1 41.43(19) . 3_655
K2 Nb1 K5 Nb3 -138.31(5) . .
K2 Nb1 K5 Nb4 155.13(4) . 1_545
K2 Nb1 K5 K1 -95.57(11) . 3_655
K2 Nb1 K5 F1 144.53(9) . 3_645
K2 Nb1 K5 F1 154.81(8) . 1_545
K2 Nb1 K5 F2 -132.98(11) . 3_655
K2 Nb1 K5 F2 -133.95(9) . .
K2 Nb1 K5 F4 -67.84(19) . .
K2 Nb1 K5 F4 -23.4(3) . 3_655
K2 Nb1 K5 O4 -52.05(15) . .
K2 Nb1 F4 K1 -93.83(11) . .
K2 Nb1 F4 K4 13.35(19) . 2_664
K2 Nb1 F4 K5 144.18(10) . .
K2 Nb1 F5 K3 111.03(15) . 2_654
K2 Nb1 F5 K4 -122.14(17) . 2_664
K2 Nb1 F9 Nb2 61.5(6) . .
K2 Nb1 F9 K1 -179.97(12) . .
K2 Nb1 F9 K3 -87.35(10) . .
K2 Nb2 K1 Nb1 -9.29(2) . .
K2 Nb2 K1 K2 32.21(5) . 2_655
K2 Nb2 K1 F2 -40.22(17) . .
K2 Nb2 K1 F3 -119.63(8) . .
K2 Nb2 K1 F4 -39.63(7) . .
K2 Nb2 K1 F6 -123.42(16) . .
K2 Nb2 K1 F7 87.44(10) . .
K2 Nb2 K1 F8 150.98(10) . .
K2 Nb2 K1 F9 1.08(13) . .
K2 Nb2 K1 F10 16.93(7) . 2_655
K2 Nb2 K1 F11 104.21(13) . .
K2 Nb2 F6 K1 78.39(16) . .
K2 Nb2 F6 K2 -167.67(17) . 2_665
K2 Nb2 F6 K4 -27.07(17) . 2_664
K2 Nb2 F9 Nb1 -60.7(6) . .
K2 Nb2 F9 K1 -178.80(14) . .
K2 Nb2 F9 K3 88.14(11) . .
K2 Nb2 F11 K1 -97.73(9) . .
K2 Nb2 F11 K3 -8.27(17) . .
K2 Nb2 F11 K4 142.8(2) . .
K2 Nb2 F12 K3 -97.4(2) . .
K2 Nb2 F12 K6 154.9(5) . 2_664
K2 Nb2 O1 K3 134.6(6) . 1_565
K2 Nb3 K5 Nb1 146.37(4) 2_655 3_655
K2 Nb3 K5 Nb1 -146.37(4) 4_455 .
K2 Nb3 K5 Nb1 -33.73(3) 2_655 .
K2 Nb3 K5 Nb1 33.73(3) 4_455 3_655
K2 Nb3 K5 Nb4 56.321(18) 2_655 1_545
K2 Nb3 K5 Nb4 -56.321(18) 4_455 1_545
K2 Nb3 K5 K1 172.60(3) 2_655 3_655
K2 Nb3 K5 K1 59.96(2) 4_455 3_655
K2 Nb3 K5 F1 -85.15(7) 4_455 1_545
K2 Nb3 K5 F1 27.49(7) 2_655 1_545
K2 Nb3 K5 F1 85.15(7) 2_655 3_645
K2 Nb3 K5 F1 -27.49(7) 4_455 3_645
K2 Nb3 K5 F2 -155.36(16) 4_455 .
K2 Nb3 K5 F2 -42.72(15) 2_655 .
K2 Nb3 K5 F2 42.72(15) 4_455 3_655
K2 Nb3 K5 F2 155.36(16) 2_655 3_655
K2 Nb3 K5 F4 170.16(8) 2_655 3_655
K2 Nb3 K5 F4 -57.52(8) 2_655 .
K2 Nb3 K5 F4 -170.16(8) 4_455 .
K2 Nb3 K5 F4 57.52(8) 4_455 3_655
K2 Nb3 K5 O4 123.679(18) 4_455 .
K2 Nb3 K5 O4 -123.679(18) 2_655 .
K2 Nb3 F2 K1 -98.5(3) 2_655 .
K2 Nb3 F2 K1 171.44(16) 4_455 .
K2 Nb3 F2 K2 -90.03(13) 4_455 2_655
K2 Nb3 F2 K5 116.78(18) 2_655 .
K2 Nb3 F2 K5 26.75(17) 4_455 .
K2 Nb3 O3 K6 -89.68(15) 4_455 .
K2 Nb3 O3 K6 89.68(15) 2_655 .
K2 Nb4 K6 Nb3 64.40(2) 2_665 1_565
K2 Nb4 K6 Nb3 -64.40(2) 4_465 1_565
K2 Nb4 K6 Br1A 64.40(2) 2_665 .
K2 Nb4 K6 Br1A -64.40(2) 4_465 .
K2 Nb4 K6 F3 52.12(11) 4_465 3_655
K2 Nb4 K6 F3 179.08(12) 4_465 .
K2 Nb4 K6 F3 -52.12(11) 2_665 .
K2 Nb4 K6 F3 -179.09(12) 2_665 3_655
K2 Nb4 K6 F12 20.06(10) 4_465 4_465
K2 Nb4 K6 F12 148.85(11) 2_665 4_465
K2 Nb4 K6 F12 -20.06(10) 2_665 2_665
K2 Nb4 K6 F12 -148.85(11) 4_465 2_665
K2 Nb4 K6 F13 -37.90(7) 4_465 4_465
K2 Nb4 K6 F13 90.89(7) 2_665 4_465
K2 Nb4 K6 F13 37.90(7) 2_665 2_665
K2 Nb4 K6 F13 -90.89(7) 4_465 2_665
K2 Nb4 K6 F14 64.40(2) 2_665 .
K2 Nb4 K6 F14 -64.40(2) 4_465 .
K2 Nb4 K6 O3 115.60(2) 4_465 .
K2 Nb4 K6 O3 -115.60(2) 2_665 .
K2 Nb4 F1 K2 95.21(10) 4_465 2_665
K2 Nb4 F1 K4 -150.86(6) 4_465 2_664
K2 Nb4 F1 K4 113.93(15) 2_665 2_664
K2 Nb4 F1 K5 -119.34(16) 2_665 1_565
K2 Nb4 F1 K5 -24.13(16) 4_465 1_565
K2 Nb4 F3 K1 158.50(18) 4_465 .
K2 Nb4 F3 K1 -109.0(3) 2_665 .
K2 Nb4 F3 K2 -92.55(12) 4_465 2_665
K2 Nb4 F3 K6 -0.98(13) 4_465 .
K2 Nb4 F3 K6 91.56(12) 2_665 .
K2 Nb4 F14 Nb3 89.05(8) 2_665 1_565
K2 Nb4 F14 Nb3 -89.05(8) 4_465 1_565
K2 Nb4 F14 K2 -178.10(16) 4_465 2_665
K2 Nb4 F14 K2 178.10(16) 2_665 4_465
K2 Nb4 F14 K6 -90.95(8) 2_665 .
K2 Nb4 F14 K6 90.95(8) 4_465 .
K2 Nb4 O4 K4 31.7(3) 4_465 4_464
K2 Nb4 O4 K4 -146.36(4) 2_665 4_464
K2 Nb4 O4 K4 -31.7(3) 2_665 2_664
K2 Nb4 O4 K4 146.36(4) 4_465 2_664
K2 Nb4 O4 K5 -90.96(14) 4_465 .
K2 Nb4 O4 K5 90.96(14) 2_665 .
K2 K1 F2 Nb3 105.7(3) 2_655 .
K2 K1 F2 K5 -111.21(16) 2_655 .
K2 K1 F3 Nb4 -81.5(3) 2_655 .
K2 K1 F3 K2 165.61(6) 2_655 2_665
K2 K1 F3 K6 74.70(14) 2_655 .
K2 K1 F4 Nb1 -64.22(12) 2_655 .
K2 K1 F4 K4 -177.54(9) 2_655 2_664
K2 K1 F4 K5 61.41(11) 2_655 .
K2 K1 F6 Nb2 -44.9(3) 2_655 .
K2 K1 F6 K2 172.89(11) 2_655 2_665
K2 K1 F6 K4 61.6(2) 2_655 2_664
K2 K1 F7 Nb1 113.6(2) 2_655 2_655
K2 K1 F7 K3 -100.70(17) 2_655 2_655
K2 K1 F8 Nb2 -72.3(2) 2_655 2_665
K2 K1 F8 K2 -162.27(5) 2_655 2_665
K2 K1 F8 K4 84.63(16) 2_655 .
K2 K1 F9 Nb1 40.99(11) 2_655 .
K2 K1 F9 Nb2 -155.85(10) 2_655 .
K2 K1 F9 K3 -57.28(8) 2_655 .
K2 K1 F11 Nb2 124.91(10) 2_655 .
K2 K1 F11 K3 16.39(10) 2_655 .
K2 K1 F11 K4 -93.21(11) 2_655 .
K3 Nb1 K1 Nb2 64.16(2) . .
K3 Nb1 K1 Nb2 -103.03(6) 2_654 .
K3 Nb1 K1 K2 -82.36(3) . 2_655
K3 Nb1 K1 K2 110.46(6) 2_654 2_655
K3 Nb1 K1 F2 -132.15(9) . .
K3 Nb1 K1 F2 60.66(11) 2_654 .
K3 Nb1 K1 F3 158.73(9) . .
K3 Nb1 K1 F3 -8.46(11) 2_654 .
K3 Nb1 K1 F4 1.71(15) 2_654 .
K3 Nb1 K1 F4 168.90(14) . .
K3 Nb1 K1 F6 90.60(8) . .
K3 Nb1 K1 F6 -76.58(10) 2_654 .
K3 Nb1 K1 F7 138.46(9) 2_654 .
K3 Nb1 K1 F7 -54.36(8) . .
K3 Nb1 K1 F8 30.32(17) . .
K3 Nb1 K1 F8 -136.86(17) 2_654 .
K3 Nb1 K1 F9 53.99(12) . .
K3 Nb1 K1 F9 -113.20(13) 2_654 .
K3 Nb1 K1 F10 136.50(14) 2_654 2_655
K3 Nb1 K1 F10 -56.31(13) . 2_655
K3 Nb1 K1 F11 36.52(7) . .
K3 Nb1 K1 F11 -130.67(8) 2_654 .
K3 Nb1 K3 Nb1 -148.78(4) 2_654 2_655
K3 Nb1 K3 Br1A 89.93(8) 2_654 2_664
K3 Nb1 K3 F5 -121.20(8) 2_654 2_655
K3 Nb1 K3 F7 -2.88(13) 2_654 2_654
K3 Nb1 K3 F9 112.64(13) 2_654 .
K3 Nb1 K3 F10 -135.53(13) 2_654 2_655
K3 Nb1 K3 F11 128.59(8) 2_654 .
K3 Nb1 K3 F12 76.77(6) 2_654 .
K3 Nb1 K3 F13 24.21(9) 2_654 .
K3 Nb1 K3 O1 -62.84(10) 2_654 1_545
K3 Nb1 K3 O2 -172.78(11) 2_654 .
K3 Nb1 K5 Nb1 179.23(12) . 3_655
K3 Nb1 K5 Nb1 -13.50(15) 2_654 3_655
K3 Nb1 K5 Nb3 166.76(4) 2_654 .
K3 Nb1 K5 Nb3 -0.50(7) . .
K3 Nb1 K5 Nb4 100.20(4) 2_654 1_545
K3 Nb1 K5 Nb4 -67.07(6) . 1_545
K3 Nb1 K5 K1 -150.50(9) 2_654 3_655
K3 Nb1 K5 K1 42.23(11) . 3_655
K3 Nb1 K5 F1 89.59(11) 2_654 3_645
K3 Nb1 K5 F1 99.88(8) 2_654 1_545
K3 Nb1 K5 F1 -77.67(12) . 3_645
K3 Nb1 K5 F1 -67.39(9) . 1_545
K3 Nb1 K5 F2 171.12(8) 2_654 .
K3 Nb1 K5 F2 4.82(13) . 3_655
K3 Nb1 K5 F2 172.09(11) 2_654 3_655
K3 Nb1 K5 F2 3.85(10) . .
K3 Nb1 K5 F4 114.4(2) . 3_655
K3 Nb1 K5 F4 -78.3(2) 2_654 3_655
K3 Nb1 K5 F4 69.96(18) . .
K3 Nb1 K5 F4 -122.77(17) 2_654 .
K3 Nb1 K5 O4 85.76(13) . .
K3 Nb1 K5 O4 -106.98(13) 2_654 .
K3 Nb1 F4 K1 -179.16(7) 2_654 .
K3 Nb1 F4 K1 -11.27(14) . .
K3 Nb1 F4 K4 95.91(12) . 2_664
K3 Nb1 F4 K4 -71.98(13) 2_654 2_664
K3 Nb1 F4 K5 58.85(16) 2_654 .
K3 Nb1 F4 K5 -133.26(12) . .
K3 Nb1 F5 K2 -111.03(15) 2_654 .
K3 Nb1 F5 K2 24.24(15) . .
K3 Nb1 F5 K3 135.27(6) . 2_654
K3 Nb1 F5 K4 -97.89(10) . 2_664
K3 Nb1 F5 K4 126.83(16) 2_654 2_664
K3 Nb1 F9 Nb2 148.8(7) . .
K3 Nb1 F9 Nb2 24.0(7) 2_654 .
K3 Nb1 F9 K1 -92.62(11) . .
K3 Nb1 F9 K1 142.54(7) 2_654 .
K3 Nb1 F9 K3 -124.84(9) 2_654 .
K3 Nb2 K1 Nb1 -64.57(3) . .
K3 Nb2 K1 K2 -23.07(4) . 2_655
K3 Nb2 K1 F2 -95.50(17) . .
K3 Nb2 K1 F3 -174.91(8) . .
K3 Nb2 K1 F4 -94.92(8) . .
K3 Nb2 K1 F6 -178.70(16) . .
K3 Nb2 K1 F7 32.16(9) . .
K3 Nb2 K1 F8 95.69(10) . .
K3 Nb2 K1 F9 -54.20(13) . .
K3 Nb2 K1 F10 -38.35(7) . 2_655
K3 Nb2 K1 F11 48.93(13) . .
K3 Nb2 F6 K1 1.27(16) . .
K3 Nb2 F6 K2 115.2(2) . 2_665
K3 Nb2 F6 K4 -104.19(10) . 2_664
K3 Nb2 F9 Nb1 -148.8(7) . .
K3 Nb2 F9 K1 93.06(12) . .
K3 Nb2 F11 K1 -89.46(14) . .
K3 Nb2 F11 K4 151.1(4) . .
K3 Nb2 F12 K2 97.4(2) . .
K3 Nb2 F12 K6 -107.6(3) . 2_664
K3 Nb2 O1 K3 -140.5(6) . 1_565
K3 Br1A K6 Nb3 54.42(3) 4_465 1_565
K3 Br1A K6 Nb3 -54.42(3) 2_665 1_565
K3 Br1A K6 Nb4 -54.42(3) 2_665 .
K3 Br1A K6 Nb4 54.42(3) 4_465 .
K3 Br1A K6 Br1B 125.58(3) 2_665 .
K3 Br1A K6 Br1B -125.58(3) 4_465 .
K3 Br1A K6 F3 -21.45(18) 4_465 3_655
K3 Br1A K6 F3 -130.29(17) 2_665 3_655
K3 Br1A K6 F3 21.45(18) 2_665 .
K3 Br1A K6 F3 130.29(17) 4_465 .
K3 Br1A K6 F12 139.51(10) 4_465 2_665
K3 Br1A K6 F12 -139.51(10) 2_665 4_465
K3 Br1A K6 F12 30.68(10) 2_665 2_665
K3 Br1A K6 F12 -30.68(10) 4_465 4_465
K3 Br1A K6 F13 -27.01(7) 2_665 2_665
K3 Br1A K6 F13 81.82(8) 4_465 2_665
K3 Br1A K6 F13 27.01(8) 4_465 4_465
K3 Br1A K6 F13 -81.82(8) 2_665 4_465
K3 Br1A K6 F14 -54.42(3) 2_665 .
K3 Br1A K6 F14 54.42(3) 4_465 .
K3 Br1A K6 O3 125.58(3) 2_665 .
K3 Br1A K6 O3 -125.58(3) 4_465 .
K4 Nb1 K1 Nb2 -61.39(2) 2_664 .
K4 Nb1 K1 K2 152.09(3) 2_664 2_655
K4 Nb1 K1 F2 102.30(9) 2_664 .
K4 Nb1 K1 F3 33.18(8) 2_664 .
K4 Nb1 K1 F4 43.35(14) 2_664 .
K4 Nb1 K1 F6 -34.95(8) 2_664 .
K4 Nb1 K1 F7 -179.91(8) 2_664 .
K4 Nb1 K1 F8 -95.23(17) 2_664 .
K4 Nb1 K1 F9 -71.56(12) 2_664 .
K4 Nb1 K1 F10 178.14(13) 2_664 2_655
K4 Nb1 K1 F11 -89.03(7) 2_664 .
K4 Nb1 K3 Nb1 96.45(3) 2_664 2_655
K4 Nb1 K3 Br1A -24.84(9) 2_664 2_664
K4 Nb1 K3 F5 124.03(7) 2_664 2_655
K4 Nb1 K3 F7 -117.65(13) 2_664 2_654
K4 Nb1 K3 F9 -2.12(13) 2_664 .
K4 Nb1 K3 F10 109.70(13) 2_664 2_655
K4 Nb1 K3 F11 13.83(8) 2_664 .
K4 Nb1 K3 F12 -38.00(7) 2_664 .
K4 Nb1 K3 F13 -90.56(9) 2_664 .
K4 Nb1 K3 O1 -177.61(9) 2_664 1_545
K4 Nb1 K3 O2 72.45(11) 2_664 .
K4 Nb1 K5 Nb1 76.54(15) 2_664 3_655
K4 Nb1 K5 Nb3 -103.20(4) 2_664 .
K4 Nb1 K5 Nb4 -169.76(5) 2_664 1_545
K4 Nb1 K5 K1 -60.46(9) 2_664 3_655
K4 Nb1 K5 F1 -170.08(9) 2_664 1_545
K4 Nb1 K5 F1 179.64(11) 2_664 3_645
K4 Nb1 K5 F2 -98.84(8) 2_664 .
K4 Nb1 K5 F2 -97.87(11) 2_664 3_655
K4 Nb1 K5 F4 11.7(2) 2_664 3_655
K4 Nb1 K5 F4 -32.73(17) 2_664 .
K4 Nb1 K5 O4 -16.94(13) 2_664 .
K4 Nb1 F4 K1 -107.19(18) 2_664 .
K4 Nb1 F4 K5 130.8(2) 2_664 .
K4 Nb1 F5 K2 122.14(17) 2_664 .
K4 Nb1 F5 K3 -126.83(16) 2_664 2_654
K4 Nb1 F9 Nb2 -33.4(5) 2_664 .
K4 Nb1 F9 K1 85.19(9) 2_664 .
K4 Nb1 F9 K3 177.80(13) 2_664 .
K4 Nb2 K1 Nb1 63.94(2) 2_664 .
K4 Nb2 K1 K2 105.44(5) 2_664 2_655
K4 Nb2 K1 F2 33.00(16) 2_664 .
K4 Nb2 K1 F3 -46.40(8) 2_664 .
K4 Nb2 K1 F4 33.59(7) 2_664 .
K4 Nb2 K1 F6 -50.19(16) 2_664 .
K4 Nb2 K1 F7 160.66(10) 2_664 .
K4 Nb2 K1 F8 -135.80(10) 2_664 .
K4 Nb2 K1 F9 74.31(13) 2_664 .
K4 Nb2 K1 F10 90.16(7) 2_664 2_655
K4 Nb2 K1 F11 177.44(13) 2_664 .
K4 Nb2 F6 K1 105.46(16) 2_664 .
K4 Nb2 F6 K2 -140.6(3) 2_664 2_665
K4 Nb2 F9 Nb1 33.7(6) 2_664 .
K4 Nb2 F9 K1 -84.49(10) 2_664 .
K4 Nb2 F9 K3 -177.55(13) 2_664 .
K4 Nb2 F11 K1 -3.01(15) 2_664 .
K4 Nb2 F11 K3 86.46(16) 2_664 .
K4 Nb2 F11 K4 -122.5(2) 2_664 .
K4 Nb2 F12 K2 -3.7(3) 2_664 .
K4 Nb2 F12 K3 -101.14(10) 2_664 .
K4 Nb2 F12 K6 151.2(2) 2_664 2_664
K4 Nb2 O1 K3 37.7(7) 2_664 1_565
K4 Nb4 K6 Nb3 98.49(4) 2_664 1_565
K4 Nb4 K6 Nb3 -98.49(4) 4_464 1_565
K4 Nb4 K6 Br1A -98.49(4) 4_464 .
K4 Nb4 K6 Br1A 98.49(4) 2_664 .
K4 Nb4 K6 F3 144.99(12) 4_464 .
K4 Nb4 K6 F3 -144.99(12) 2_664 3_655
K4 Nb4 K6 F3 18.03(12) 4_464 3_655
K4 Nb4 K6 F3 -18.03(12) 2_664 .
K4 Nb4 K6 F12 177.06(11) 4_464 2_665
K4 Nb4 K6 F12 -177.06(11) 2_664 4_465
K4 Nb4 K6 F12 -14.04(12) 4_464 4_465
K4 Nb4 K6 F12 14.04(12) 2_664 2_665
K4 Nb4 K6 F13 -124.99(8) 4_464 2_665
K4 Nb4 K6 F13 124.99(8) 2_664 4_465
K4 Nb4 K6 F13 -71.99(9) 4_464 4_465
K4 Nb4 K6 F13 71.99(9) 2_664 2_665
K4 Nb4 K6 F14 98.49(4) 2_664 .
K4 Nb4 K6 F14 -98.49(4) 4_464 .
K4 Nb4 K6 O3 -81.51(4) 2_664 .
K4 Nb4 K6 O3 81.51(4) 4_464 .
K4 Nb4 F1 K2 -113.93(15) 2_664 2_665
K4 Nb4 F1 K2 176.93(7) 4_464 2_665
K4 Nb4 F1 K4 -69.14(11) 4_464 2_664
K4 Nb4 F1 K5 126.72(18) 2_664 1_565
K4 Nb4 F1 K5 57.59(12) 4_464 1_565
K4 Nb4 F3 K1 36.4(4) 4_464 .
K4 Nb4 F3 K1 -32.8(2) 2_664 .
K4 Nb4 F3 K2 145.37(13) 4_464 2_665
K4 Nb4 F3 K2 76.11(10) 2_664 2_665
K4 Nb4 F3 K6 -123.07(17) 4_464 .
K4 Nb4 F3 K6 167.67(8) 2_664 .
K4 Nb4 F14 Nb3 57.31(8) 2_664 1_565
K4 Nb4 F14 Nb3 -57.31(8) 4_464 1_565
K4 Nb4 F14 K2 146.36(4) 2_664 4_465
K4 Nb4 F14 K2 -146.36(4) 4_464 2_665
K4 Nb4 F14 K2 31.74(15) 4_464 4_465
K4 Nb4 F14 K2 -31.74(15) 2_664 2_665
K4 Nb4 F14 K6 122.69(8) 4_464 .
K4 Nb4 F14 K6 -122.69(8) 2_664 .
K4 Nb4 O4 K4 114.6(3) 4_464 2_664
K4 Nb4 O4 K4 -114.6(3) 2_664 4_464
K4 Nb4 O4 K5 -122.68(13) 4_464 .
K4 Nb4 O4 K5 122.68(13) 2_664 .
K4 Br1A K6 Nb3 -129.38(4) 2_665 1_565
K4 Br1A K6 Nb3 129.38(4) 4_465 1_565
K4 Br1A K6 Nb4 129.38(4) 4_465 .
K4 Br1A K6 Nb4 -129.38(4) 2_665 .
K4 Br1A K6 Br1B 50.62(4) 2_665 .
K4 Br1A K6 Br1B -50.62(4) 4_465 .
K4 Br1A K6 F3 53.51(19) 4_465 3_655
K4 Br1A K6 F3 154.75(16) 2_665 3_655
K4 Br1A K6 F3 -154.75(16) 4_465 .
K4 Br1A K6 F3 -53.50(19) 2_665 .
K4 Br1A K6 F12 145.53(10) 2_665 4_465
K4 Br1A K6 F12 -145.53(10) 4_465 2_665
K4 Br1A K6 F12 -44.28(10) 2_665 2_665
K4 Br1A K6 F12 44.28(10) 4_465 4_465
K4 Br1A K6 F13 -156.78(8) 2_665 4_465
K4 Br1A K6 F13 -101.97(8) 2_665 2_665
K4 Br1A K6 F13 101.97(8) 4_465 4_465
K4 Br1A K6 F13 156.78(8) 4_465 2_665
K4 Br1A K6 F14 -129.38(4) 2_665 .
K4 Br1A K6 F14 129.38(4) 4_465 .
K4 Br1A K6 O3 50.62(4) 2_665 .
K4 Br1A K6 O3 -50.62(4) 4_465 .
K4 Br1B K6 Nb3 -109.25(17) 2_665 1_565
K4 Br1B K6 Nb3 109.25(17) 4_465 1_565
K4 Br1B K6 Br1A 109.25(17) 4_465 .
K4 Br1B K6 Br1A -109.25(17) 2_665 .
K4 Br1B K6 F3 -5.1(4) 2_665 .
K4 Br1B K6 F3 -146.61(16) 4_465 .
K4 Br1B K6 F3 146.61(16) 2_665 3_655
K4 Br1B K6 F3 5.1(4) 4_465 3_655
K4 Br1B K6 F12 -166.2(2) 4_465 2_665
K4 Br1B K6 F12 166.2(2) 2_665 4_465
K4 Br1B K6 F12 24.7(2) 4_465 4_465
K4 Br1B K6 F12 -24.7(2) 2_665 2_665
K4 Br1B K6 F13 -135.66(18) 2_665 4_465
K4 Br1B K6 F13 -82.84(18) 2_665 2_665
K4 Br1B K6 F13 135.66(18) 4_465 2_665
K4 Br1B K6 F13 82.84(18) 4_465 4_465
K4 Br1B K6 F14 109.25(17) 4_465 .
K4 Br1B K6 F14 -109.25(17) 2_665 .
K4 Br1B K6 O3 -70.75(17) 4_465 .
K4 Br1B K6 O3 70.75(17) 2_665 .
K5 Nb1 K1 Nb2 -137.03(3) . .
K5 Nb1 K1 K2 76.45(3) . 2_655
K5 Nb1 K1 F2 26.65(9) . .
K5 Nb1 K1 F3 -42.46(8) . .
K5 Nb1 K1 F4 -32.29(14) . .
K5 Nb1 K1 F6 -110.59(8) . .
K5 Nb1 K1 F7 104.45(9) . .
K5 Nb1 K1 F8 -170.87(17) . .
K5 Nb1 K1 F9 -147.20(12) . .
K5 Nb1 K1 F10 102.50(13) . 2_655
K5 Nb1 K1 F11 -164.67(7) . .
K5 Nb1 K3 Nb1 11.18(6) . 2_655
K5 Nb1 K3 Br1A -110.10(9) . 2_664
K5 Nb1 K3 F5 38.76(9) . 2_655
K5 Nb1 K3 F7 157.08(14) . 2_654
K5 Nb1 K3 F9 -87.39(13) . .
K5 Nb1 K3 F10 24.44(14) . 2_655
K5 Nb1 K3 F11 -71.44(9) . .
K5 Nb1 K3 F12 -123.27(8) . .
K5 Nb1 K3 F13 -175.83(9) . .
K5 Nb1 K3 O1 97.12(10) . 1_545
K5 Nb1 K3 O2 -12.81(12) . .
K5 Nb1 F4 K1 122.0(2) . .
K5 Nb1 F4 K4 -130.8(2) . 2_664
K5 Nb1 F5 K2 176.36(9) . .
K5 Nb1 F5 K3 -72.61(10) . 2_654
K5 Nb1 F5 K4 54.22(11) . 2_664
K5 Nb1 F9 Nb2 -83.0(6) . .
K5 Nb1 F9 K1 35.55(12) . .
K5 Nb1 F9 K3 128.16(8) . .
K5 Nb3 F2 K1 144.7(3) . .
K5 Nb3 F2 K2 -116.78(18) . 2_655
K5 Nb3 O3 K6 0.000(2) . .
K5 Nb4 K6 Nb3 0.0 1_565 1_565
K5 Nb4 K6 Br1A 0.0 1_565 .
K5 Nb4 K6 F3 -116.52(11) 1_565 .
K5 Nb4 K6 F3 116.52(11) 1_565 3_655
K5 Nb4 K6 F12 -84.45(10) 1_565 2_665
K5 Nb4 K6 F12 84.45(10) 1_565 4_465
K5 Nb4 K6 F13 26.50(7) 1_565 4_465
K5 Nb4 K6 F13 -26.50(7) 1_565 2_665
K5 Nb4 K6 F14 0.0 1_565 .
K5 Nb4 K6 O3 180.0 1_565 .
K5 Nb4 F1 K2 119.34(16) 1_565 2_665
K5 Nb4 F1 K4 -126.72(18) 1_565 2_664
K5 Nb4 F3 K1 -105.5(2) 1_565 .
K5 Nb4 F3 K2 3.42(17) 1_565 2_665
K5 Nb4 F3 K6 94.98(10) 1_565 .
K5 Nb4 F14 Nb3 0.000(1) 1_565 1_565
K5 Nb4 F14 K2 89.05(8) 1_565 4_465
K5 Nb4 F14 K2 -89.05(8) 1_565 2_665
K5 Nb4 F14 K6 180.0 1_565 .
K5 Nb4 O4 K4 57.32(13) 1_565 2_664
K5 Nb4 O4 K4 -57.32(13) 1_565 4_464
K5 Nb4 O4 K5 180.0 1_565 .
K6 Nb2 K1 Nb1 -76.85(4) 2_664 .
K6 Nb2 K1 K2 -35.35(6) 2_664 2_655
K6 Nb2 K1 F2 -107.79(17) 2_664 .
K6 Nb2 K1 F3 172.81(8) 2_664 .
K6 Nb2 K1 F4 -107.20(8) 2_664 .
K6 Nb2 K1 F6 169.02(16) 2_664 .
K6 Nb2 K1 F7 19.87(11) 2_664 .
K6 Nb2 K1 F8 83.41(10) 2_664 .
K6 Nb2 K1 F9 -66.48(13) 2_664 .
K6 Nb2 K1 F10 -50.63(8) 2_664 2_655
K6 Nb2 K1 F11 36.64(13) 2_664 .
K6 Nb2 F9 Nb1 -105.4(6) 2_664 .
K6 Nb2 F9 K1 136.43(8) 2_664 .
K6 Nb2 F9 K3 43.37(10) 2_664 .
K6 Nb2 F11 K1 -153.90(8) 2_664 .
K6 Nb2 F11 K3 -64.43(12) 2_664 .
K6 Nb2 F11 K4 86.6(3) 2_664 .
K6 Nb2 F12 K2 -154.9(5) 2_664 .
K6 Nb2 F12 K3 107.6(3) 2_664 .
K6 Nb2 O1 K3 175.9(7) 2_664 1_565
K6 Nb3 K5 Nb1 -90.05(3) 1_545 .
K6 Nb3 K5 Nb1 90.05(3) 1_545 3_655
K6 Nb3 K5 Nb4 0.0 1_545 1_545
K6 Nb3 K5 K1 116.280(18) 1_545 3_655
K6 Nb3 K5 F1 28.83(6) 1_545 3_645
K6 Nb3 K5 F1 -28.83(6) 1_545 1_545
K6 Nb3 K5 F2 -99.04(15) 1_545 .
K6 Nb3 K5 F2 99.04(15) 1_545 3_655
K6 Nb3 K5 F4 -113.84(8) 1_545 .
K6 Nb3 K5 F4 113.84(8) 1_545 3_655
K6 Nb3 K5 O4 180.0 1_545 .
K6 Nb3 F2 K1 -115.94(19) 1_545 .
K6 Nb3 F2 K2 -17.41(15) 1_545 2_655
K6 Nb3 F2 K5 99.37(12) 1_545 .
K6 Nb3 O3 K6 180.000(1) 1_545 .
K6 Nb4 F1 K2 19.49(12) . 2_665
K6 Nb4 F1 K4 133.42(8) . 2_664
K6 Nb4 F1 K5 -99.85(11) . 1_565
K6 Nb4 F3 K1 159.5(3) . .
K6 Nb4 F3 K2 -91.56(12) . 2_665
K6 Nb4 F14 Nb3 180.000(2) . 1_565
K6 Nb4 F14 K2 90.95(8) . 2_665
K6 Nb4 F14 K2 -90.95(8) . 4_465
K6 Nb4 O4 K4 122.68(13) . 4_464
K6 Nb4 O4 K4 -122.68(13) . 2_664
K6 Nb4 O4 K5 0.000(2) . .
F1 Nb4 K6 Nb3 -48.70(10) 3_655 1_565
F1 Nb4 K6 Nb3 48.70(10) . 1_565
F1 Nb4 K6 Br1A 48.70(10) . .
F1 Nb4 K6 Br1A -48.70(10) 3_655 .
F1 Nb4 K6 F3 67.81(15) 3_655 3_655
F1 Nb4 K6 F3 -67.82(15) . .
F1 Nb4 K6 F3 -165.22(15) 3_655 .
F1 Nb4 K6 F3 165.22(15) . 3_655
F1 Nb4 K6 F12 -35.75(15) . 2_665
F1 Nb4 K6 F12 -133.16(14) 3_655 2_665
F1 Nb4 K6 F12 35.75(15) 3_655 4_465
F1 Nb4 K6 F12 133.16(14) . 4_465
F1 Nb4 K6 F13 22.21(13) . 2_665
F1 Nb4 K6 F13 -75.20(12) 3_655 2_665
F1 Nb4 K6 F13 -22.21(13) 3_655 4_465
F1 Nb4 K6 F13 75.20(12) . 4_465
F1 Nb4 K6 F14 -48.70(10) 3_655 .
F1 Nb4 K6 F14 48.70(10) . .
F1 Nb4 K6 O3 131.30(10) 3_655 .
F1 Nb4 K6 O3 -131.30(10) . .
F1 Nb4 F1 K2 133.49(7) 3_655 2_665
F1 Nb4 F1 K4 -112.57(10) 3_655 2_664
F1 Nb4 F1 K5 14.15(19) 3_655 1_565
F1 Nb4 F3 K1 -79.1(2) . .
F1 Nb4 F3 K1 -152.1(3) 3_655 .
F1 Nb4 F3 K2 29.87(13) . 2_665
F1 Nb4 F3 K2 -43.2(5) 3_655 2_665
F1 Nb4 F3 K6 121.43(12) . .
F1 Nb4 F3 K6 48.4(5) 3_655 .
F1 Nb4 F14 Nb3 -44.33(10) 3_655 1_565
F1 Nb4 F14 Nb3 44.33(10) . 1_565
F1 Nb4 F14 K2 133.38(13) . 4_465
F1 Nb4 F14 K2 -44.72(12) . 2_665
F1 Nb4 F14 K2 -133.38(13) 3_655 2_665
F1 Nb4 F14 K2 44.72(12) 3_655 4_465
F1 Nb4 F14 K6 135.67(10) 3_655 .
F1 Nb4 F14 K6 -135.67(10) . .
F1 Nb4 O4 K4 12.99(18) . 2_664
F1 Nb4 O4 K4 -12.99(18) 3_655 4_464
F1 Nb4 O4 K4 101.65(15) 3_655 2_664
F1 Nb4 O4 K4 -101.65(15) . 4_464
F1 Nb4 O4 K5 -135.67(10) 3_655 .
F1 Nb4 O4 K5 135.67(10) . .
F1 K2 F5 Nb1 146.85(13) 2_664 .
F1 K2 F5 K3 44.7(2) 2_664 2_654
F1 K2 F5 K4 -101.58(17) 2_664 2_664
F1 K2 F10 Nb1 3.1(2) 2_664 2_654
F1 K2 F10 K1 109.53(10) 2_664 2_654
F1 K2 F10 K3 -159.34(14) 2_664 2_654
F1 K2 F12 Nb2 135.24(18) 2_664 .
F1 K2 F12 K3 -128.12(10) 2_664 .
F1 K2 F12 K6 -26.5(2) 2_664 2_664
F1 K2 F13 Nb3 -25.62(16) 2_664 2_654
F1 K2 F13 K3 177.75(12) 2_664 .
F1 K2 F13 K6 71.90(10) 2_664 2_664
F1 K4 F8 Nb2 52.8(2) 2_665 2_665
F1 K4 F8 K1 -107.02(17) 2_665 .
F1 K4 F8 K2 158.31(10) 2_665 2_665
F1 K4 F11 Nb2 -160.5(2) 2_665 .
F1 K4 F11 K1 84.62(16) 2_665 .
F1 K4 F11 K3 -9.6(2) 2_665 .
F1 K4 O2 Nb1 74.9(4) 2_665 2_655
F1 K4 O2 K3 -137.61(16) 2_665 .
F1 K5 F2 Nb3 -49.29(15) 3_645 .
F1 K5 F2 Nb3 -99.89(16) 1_545 .
F1 K5 F2 K1 159.38(13) 3_645 .
F1 K5 F2 K1 108.79(15) 1_545 .
F1 K5 F2 K2 12.24(10) 1_545 2_655
F1 K5 F2 K2 62.84(12) 3_645 2_655
F1 K5 F4 Nb1 46.3(3) 3_645 .
F1 K5 F4 Nb1 38.44(18) 1_545 .
F1 K5 F4 K1 -77.18(13) 1_545 .
F1 K5 F4 K1 -69.3(2) 3_645 .
F1 K5 F4 K4 175.86(15) 3_645 2_664
F1 K5 F4 K4 168.02(13) 1_545 2_664
F1 K5 O4 Nb4 -54.1(2) 1_545 .
F1 K5 O4 Nb4 54.1(2) 3_645 .
F1 K5 O4 K4 67.7(3) 1_545 2_664
F1 K5 O4 K4 175.92(16) 3_645 2_664
F1 K5 O4 K4 -67.7(3) 3_645 4_464
F1 K5 O4 K4 -175.92(16) 1_545 4_464
F2 Nb3 K5 Nb1 -8.99(15) 3_655 3_655
F2 Nb3 K5 Nb1 -170.91(16) . 3_655
F2 Nb3 K5 Nb1 8.99(15) . .
F2 Nb3 K5 Nb1 170.91(16) 3_655 .
F2 Nb3 K5 Nb4 99.04(15) . 1_545
F2 Nb3 K5 Nb4 -99.04(15) 3_655 1_545
F2 Nb3 K5 K1 -144.68(16) . 3_655
F2 Nb3 K5 K1 17.24(15) 3_655 3_655
F2 Nb3 K5 F1 127.87(17) . 3_645
F2 Nb3 K5 F1 -70.21(16) 3_655 3_645
F2 Nb3 K5 F1 70.21(16) . 1_545
F2 Nb3 K5 F1 -127.87(17) 3_655 1_545
F2 Nb3 K5 F2 -161.9(3) . 3_655
F2 Nb3 K5 F2 161.9(3) 3_655 .
F2 Nb3 K5 F4 -147.12(18) . 3_655
F2 Nb3 K5 F4 147.12(18) 3_655 .
F2 Nb3 K5 F4 -14.80(17) . .
F2 Nb3 K5 F4 14.80(17) 3_655 3_655
F2 Nb3 K5 O4 -80.96(15) . .
F2 Nb3 K5 O4 80.96(15) 3_655 .
F2 Nb3 F2 K1 132.08(17) 3_655 .
F2 Nb3 F2 K2 -129.39(10) 3_655 2_655
F2 Nb3 F2 K5 -12.6(2) 3_655 .
F2 Nb3 O3 K6 45.02(13) . .
F2 Nb3 O3 K6 -45.02(13) 3_655 .
F2 K1 F3 Nb4 -74.3(3) . .
F2 K1 F3 K2 172.81(13) . 2_665
F2 K1 F3 K6 81.90(14) . .
F2 K1 F4 Nb1 -113.36(16) . .
F2 K1 F4 K4 133.32(14) . 2_664
F2 K1 F4 K5 12.27(12) . .
F2 K1 F6 Nb2 -130.79(17) . .
F2 K1 F6 K2 86.96(17) . 2_665
F2 K1 F6 K4 -24.32(19) . 2_664
F2 K1 F7 Nb1 153.6(2) . 2_655
F2 K1 F7 K2 40.02(11) . 2_655
F2 K1 F7 K3 -60.68(15) . 2_655
F2 K1 F8 Nb2 -12.3(3) . 2_665
F2 K1 F8 K2 -102.21(15) . 2_665
F2 K1 F8 K4 144.69(16) . .
F2 K1 F9 Nb1 -6.85(17) . .
F2 K1 F9 Nb2 156.30(12) . .
F2 K1 F9 K3 -105.12(13) . .
F2 K1 F11 Nb2 97.6(4) . .
F2 K1 F11 K3 -10.9(4) . .
F2 K1 F11 K4 -120.5(3) . .
F2 K2 F5 Nb1 54.04(19) 2_654 .
F2 K2 F5 K3 -48.16(16) 2_654 2_654
F2 K2 F5 K4 165.61(12) 2_654 2_664
F2 K2 F10 Nb1 -66.5(3) 2_654 2_654
F2 K2 F10 K1 39.94(10) 2_654 2_654
F2 K2 F10 K3 131.07(15) 2_654 2_654
F2 K2 F12 Nb2 -150.5(2) 2_654 .
F2 K2 F12 K3 -53.87(12) 2_654 .
F2 K2 F12 K6 47.70(18) 2_654 2_664
F2 K2 F13 Nb3 23.83(13) 2_654 2_654
F2 K2 F13 K3 -132.81(18) 2_654 .
F2 K2 F13 K6 121.35(14) 2_654 2_664
F2 K5 F2 Nb3 10.19(17) 3_655 .
F2 K5 F2 K1 -141.13(10) 3_655 .
F2 K5 F2 K2 122.32(9) 3_655 2_655
F2 K5 F4 Nb1 128.09(16) 3_655 .
F2 K5 F4 Nb1 104.46(18) . .
F2 K5 F4 K1 12.47(17) 3_655 .
F2 K5 F4 K1 -11.16(11) . .
F2 K5 F4 K4 -125.97(15) . 2_664
F2 K5 F4 K4 -102.34(14) 3_655 2_664
F2 K5 O4 Nb4 -27.60(7) . .
F2 K5 O4 Nb4 27.60(7) 3_655 .
F2 K5 O4 K4 -94.23(14) 3_655 4_464
F2 K5 O4 K4 -149.42(15) . 4_464
F2 K5 O4 K4 94.23(14) . 2_664
F2 K5 O4 K4 149.42(15) 3_655 2_664
F3 Nb4 K6 Nb3 -116.52(11) 3_655 1_565
F3 Nb4 K6 Nb3 116.52(11) . 1_565
F3 Nb4 K6 Br1A -116.52(11) 3_655 .
F3 Nb4 K6 Br1A 116.52(11) . .
F3 Nb4 K6 F3 -127.0(2) . 3_655
F3 Nb4 K6 F3 127.0(2) 3_655 .
F3 Nb4 K6 F12 159.03(16) 3_655 2_665
F3 Nb4 K6 F12 -159.03(16) . 4_465
F3 Nb4 K6 F12 -32.07(15) 3_655 4_465
F3 Nb4 K6 F12 32.07(15) . 2_665
F3 Nb4 K6 F13 90.02(13) . 2_665
F3 Nb4 K6 F13 -143.02(13) 3_655 2_665
F3 Nb4 K6 F13 143.02(13) . 4_465
F3 Nb4 K6 F13 -90.02(13) 3_655 4_465
F3 Nb4 K6 F14 -116.52(11) 3_655 .
F3 Nb4 K6 F14 116.52(11) . .
F3 Nb4 K6 O3 -63.48(11) . .
F3 Nb4 K6 O3 63.48(11) 3_655 .
F3 Nb4 F1 K2 -29.02(13) . 2_665
F3 Nb4 F1 K2 60.5(5) 3_655 2_665
F3 Nb4 F1 K4 174.5(4) 3_655 2_664
F3 Nb4 F1 K4 84.92(14) . 2_664
F3 Nb4 F1 K5 -148.36(15) . 1_565
F3 Nb4 F1 K5 -58.8(5) 3_655 1_565
F3 Nb4 F3 K1 119.2(2) 3_655 .
F3 Nb4 F3 K2 -131.82(8) 3_655 2_665
F3 Nb4 F3 K6 -40.26(16) 3_655 .
F3 Nb4 F14 Nb3 132.82(10) . 1_565
F3 Nb4 F14 Nb3 -132.82(10) 3_655 1_565
F3 Nb4 F14 K2 43.77(12) . 2_665
F3 Nb4 F14 K2 -43.76(12) 3_655 4_465
F3 Nb4 F14 K2 -138.13(14) . 4_465
F3 Nb4 F14 K2 138.13(14) 3_655 2_665
F3 Nb4 F14 K6 47.18(10) 3_655 .
F3 Nb4 F14 K6 -47.18(10) . .
F3 Nb4 O4 K4 169.87(14) . 4_464
F3 Nb4 O4 K4 -75.50(19) . 2_664
F3 Nb4 O4 K4 75.50(19) 3_655 4_464
F3 Nb4 O4 K4 -169.87(14) 3_655 2_664
F3 Nb4 O4 K5 -47.19(10) 3_655 .
F3 Nb4 O4 K5 47.19(10) . .
F3 K1 F2 Nb3 -66.4(2) . .
F3 K1 F2 K2 -172.09(13) . 2_655
F3 K1 F2 K5 76.69(15) . .
F3 K1 F4 Nb1 170.56(15) . .
F3 K1 F4 K4 57.25(11) . 2_664
F3 K1 F4 K5 -63.80(13) . .
F3 K1 F6 Nb2 -176.12(18) . .
F3 K1 F6 K2 41.63(10) . 2_665
F3 K1 F6 K4 -69.66(11) . 2_664
F3 K1 F7 Nb1 -145.62(18) . 2_655
F3 K1 F7 K2 100.82(13) . 2_655
F3 K1 F7 K3 0.1(2) . 2_655
F3 K1 F8 Nb2 57.7(2) . 2_665
F3 K1 F8 K2 -32.19(9) . 2_665
F3 K1 F8 K4 -145.29(17) . .
F3 K1 F9 Nb1 -92.36(13) . .
F3 K1 F9 Nb2 70.79(15) . .
F3 K1 F9 K3 169.37(9) . .
F3 K1 F11 Nb2 -53.21(17) . .
F3 K1 F11 K3 -161.73(11) . .
F3 K1 F11 K4 88.67(15) . .
F3 K2 F5 Nb1 -128.49(15) 2_664 .
F3 K2 F5 K3 129.32(14) 2_664 2_654
F3 K2 F5 K4 -16.9(2) 2_664 2_664
F3 K2 F10 Nb1 27.4(3) 2_664 2_654
F3 K2 F10 K1 133.81(11) 2_664 2_654
F3 K2 F10 K3 -135.05(12) 2_664 2_654
F3 K2 F12 Nb2 113.3(2) 2_664 .
F3 K2 F12 K3 -150.04(12) 2_664 .
F3 K2 F12 K6 -48.47(13) 2_664 2_664
F3 K2 F13 Nb3 -81.30(15) 2_664 2_654
F3 K2 F13 K3 122.07(13) 2_664 .
F3 K2 F13 K6 16.22(10) 2_664 2_664
F3 K6 F3 Nb4 30.11(12) 3_655 .
F3 K6 F3 K1 -135.25(10) 3_655 .
F3 K6 F3 K2 133.39(6) 3_655 2_665
F3 K6 F14 Nb3 145.97(8) 3_655 1_565
F3 K6 F14 Nb3 -145.97(8) . 1_565
F3 K6 F14 Nb4 -34.03(8) 3_655 .
F3 K6 F14 Nb4 34.03(8) . .
F3 K6 F14 K2 54.42(9) 3_655 4_465
F3 K6 F14 K2 -54.42(9) . 2_665
F3 K6 F14 K2 -122.47(14) 3_655 2_665
F3 K6 F14 K2 122.47(14) . 4_465
F3 K6 O3 Nb3 -29.72(7) . .
F3 K6 O3 Nb3 29.72(7) 3_655 .
F4 Nb1 K1 Nb2 -104.74(14) . .
F4 Nb1 K1 K2 108.74(14) . 2_655
F4 Nb1 K1 F2 58.94(17) . .
F4 Nb1 K1 F3 -10.17(16) . .
F4 Nb1 K1 F6 -78.30(16) . .
F4 Nb1 K1 F7 136.74(16) . .
F4 Nb1 K1 F8 -138.6(2) . .
F4 Nb1 K1 F9 -114.91(19) . .
F4 Nb1 K1 F10 134.79(19) . 2_655
F4 Nb1 K1 F11 -132.38(16) . .
F4 Nb1 K3 Nb1 49.90(12) . 2_655
F4 Nb1 K3 Br1A -71.39(14) . 2_664
F4 Nb1 K3 F5 77.48(14) . 2_655
F4 Nb1 K3 F7 -164.20(17) . 2_654
F4 Nb1 K3 F9 -48.68(17) . .
F4 Nb1 K3 F10 63.15(17) . 2_655
F4 Nb1 K3 F11 -32.73(14) . .
F4 Nb1 K3 F12 -84.55(13) . .
F4 Nb1 K3 F13 -137.11(14) . .
F4 Nb1 K3 O1 135.84(15) . 1_545
F4 Nb1 K3 O2 25.90(16) . .
F4 Nb1 K5 Nb1 109.3(2) . 3_655
F4 Nb1 K5 Nb3 -70.47(17) . .
F4 Nb1 K5 Nb4 -137.03(18) . 1_545
F4 Nb1 K5 K1 -27.73(18) . 3_655
F4 Nb1 K5 F1 -137.3(2) . 1_545
F4 Nb1 K5 F1 -147.6(2) . 3_645
F4 Nb1 K5 F2 -65.1(2) . 3_655
F4 Nb1 K5 F2 -66.11(19) . .
F4 Nb1 K5 F4 44.5(2) . 3_655
F4 Nb1 K5 O4 15.8(2) . .
F4 Nb1 F5 K2 141.07(15) . .
F4 Nb1 F5 K3 -107.90(14) . 2_654
F4 Nb1 F5 K4 18.93(15) . 2_664
F4 Nb1 F9 Nb2 -74.8(6) . .
F4 Nb1 F9 K1 43.72(13) . .
F4 Nb1 F9 K3 136.34(14) . .
F4 K1 F2 Nb3 -154.7(3) . .
F4 K1 F2 K2 99.66(11) . 2_655
F4 K1 F2 K5 -11.55(11) . .
F4 K1 F3 Nb4 -5.6(2) . .
F4 K1 F3 K2 -118.51(11) . 2_665
F4 K1 F3 K6 150.58(14) . .
F4 K1 F6 Nb2 -90.40(15) . .
F4 K1 F6 K2 127.35(12) . 2_665
F4 K1 F6 K4 16.06(10) . 2_664
F4 K1 F7 Nb1 100.9(2) . 2_655
F4 K1 F7 K2 -12.67(16) . 2_655
F4 K1 F7 K3 -113.37(15) . 2_655
F4 K1 F8 Nb2 132.3(2) . 2_665
F4 K1 F8 K2 42.3(3) . 2_665
F4 K1 F8 K4 -70.8(4) . .
F4 K1 F9 Nb1 -34.64(11) . .
F4 K1 F9 Nb2 128.52(16) . .
F4 K1 F9 K3 -132.91(13) . .
F4 K1 F11 Nb2 36.78(15) . .
F4 K1 F11 K3 -71.74(11) . .
F4 K1 F11 K4 178.66(11) . .
F4 K4 F8 Nb2 -51.47(18) 2_665 2_665
F4 K4 F8 K1 148.74(17) 2_665 .
F4 K4 F8 K2 54.07(13) 2_665 2_665
F4 K4 F11 Nb2 20.0(3) 2_665 .
F4 K4 F11 K1 -94.92(15) 2_665 .
F4 K4 F11 K3 170.91(11) 2_665 .
F4 K4 O2 Nb1 16.7(6) 2_665 2_655
F4 K4 O2 K3 164.2(2) 2_665 .
F4 K5 F2 Nb3 36.53(19) 3_655 .
F4 K5 F2 Nb3 163.58(19) . .
F4 K5 F2 K1 -114.79(14) 3_655 .
F4 K5 F2 K1 12.26(12) . .
F4 K5 F2 K2 148.66(12) 3_655 2_655
F4 K5 F2 K2 -84.29(13) . 2_655
F4 K5 F4 Nb1 -155.01(11) 3_655 .
F4 K5 F4 K1 89.4(2) 3_655 .
F4 K5 F4 K4 -25.4(3) 3_655 2_664
F4 K5 O4 Nb4 93.11(10) 3_655 .
F4 K5 O4 Nb4 -93.11(10) . .
F4 K5 O4 K4 28.71(11) . 2_664
F4 K5 O4 K4 145.06(19) . 4_464
F4 K5 O4 K4 -28.72(11) 3_655 4_464
F4 K5 O4 K4 -145.06(19) 3_655 2_664
F5 Nb1 K1 Nb2 -43.76(12) . .
F5 Nb1 K1 K2 169.72(12) . 2_655
F5 Nb1 K1 F2 119.92(15) . .
F5 Nb1 K1 F3 50.81(14) . .
F5 Nb1 K1 F4 60.98(18) . .
F5 Nb1 K1 F6 -17.32(14) . .
F5 Nb1 K1 F7 -162.28(14) . .
F5 Nb1 K1 F8 -77.6(2) . .
F5 Nb1 K1 F9 -53.93(17) . .
F5 Nb1 K1 F10 -164.23(17) . 2_655
F5 Nb1 K1 F11 -71.40(13) . .
F5 Nb1 K3 Nb1 150.26(12) . 2_655
F5 Nb1 K3 Br1A 28.97(15) . 2_664
F5 Nb1 K3 F5 177.84(11) . 2_655
F5 Nb1 K3 F7 -63.84(18) . 2_654
F5 Nb1 K3 F9 51.69(18) . .
F5 Nb1 K3 F10 163.51(18) . 2_655
F5 Nb1 K3 F11 67.64(14) . .
F5 Nb1 K3 F12 15.81(14) . .
F5 Nb1 K3 F13 -36.75(15) . .
F5 Nb1 K3 O1 -123.80(15) . 1_545
F5 Nb1 K3 O2 126.26(16) . .
F5 Nb1 K5 Nb1 36.22(19) . 3_655
F5 Nb1 K5 Nb3 -143.52(12) . .
F5 Nb1 K5 Nb4 149.92(12) . 1_545
F5 Nb1 K5 K1 -100.78(14) . 3_655
F5 Nb1 K5 F1 139.32(15) . 3_645
F5 Nb1 K5 F1 149.60(14) . 1_545
F5 Nb1 K5 F2 -139.16(14) . .
F5 Nb1 K5 F2 -138.19(16) . 3_655
F5 Nb1 K5 F4 -28.6(3) . 3_655
F5 Nb1 K5 F4 -73.1(2) . .
F5 Nb1 K5 O4 -57.26(17) . .
F5 Nb1 F4 K1 -128.42(14) . .
F5 Nb1 F4 K4 -21.23(17) . 2_664
F5 Nb1 F4 K5 109.59(18) . .
F5 Nb1 F9 Nb2 14.5(6) . .
F5 Nb1 F9 K1 133.09(13) . .
F5 Nb1 F9 K3 -134.29(14) . .
F5 K2 F10 Nb1 157.4(3) . 2_654
F5 K2 F10 K1 -96.23(11) . 2_654
F5 K2 F10 K3 -5.10(11) . 2_654
F5 K2 F12 Nb2 -21.3(2) . .
F5 K2 F12 K3 75.31(10) . .
F5 K2 F12 K6 176.89(15) . 2_664
F5 K2 F13 Nb3 138.10(14) . 2_654
F5 K2 F13 K3 -18.53(18) . .
F5 K2 F13 K6 -124.38(11) . 2_664
F5 K3 F9 Nb1 -60.26(15) 2_655 .
F5 K3 F9 Nb2 129.63(12) 2_655 .
F5 K3 F9 K1 33.22(12) 2_655 .
F5 K3 F11 Nb2 -138.84(15) 2_655 .
F5 K3 F11 K1 -45.59(11) 2_655 .
F5 K3 F11 K4 61.52(16) 2_655 .
F5 K3 F12 Nb2 10.9(4) 2_655 .
F5 K3 F12 K2 -107.6(3) 2_655 .
F5 K3 F12 K6 147.0(2) 2_655 2_664
F5 K3 F13 Nb3 -19.4(5) 2_655 2_654
F5 K3 F13 K2 119.03(19) 2_655 .
F5 K3 F13 K6 -148.82(16) 2_655 2_664
F5 K3 O2 Nb1 -6.60(16) 2_655 2_655
F5 K3 O2 K4 -167.29(19) 2_655 .
F5 K4 F8 Nb2 -97.36(18) 2_665 2_665
F5 K4 F8 K1 102.85(18) 2_665 .
F5 K4 F8 K2 8.19(10) 2_665 2_665
F5 K4 F11 Nb2 28.6(3) 2_665 .
F5 K4 F11 K1 -86.31(12) 2_665 .
F5 K4 F11 K3 179.52(16) 2_665 .
F5 K4 O2 Nb1 -81.4(4) 2_665 2_655
F5 K4 O2 K3 66.1(2) 2_665 .
F6 Nb2 K1 Nb1 114.13(16) . .
F6 Nb2 K1 K2 155.63(17) . 2_655
F6 Nb2 K1 F2 83.2(2) . .
F6 Nb2 K1 F3 3.79(17) . .
F6 Nb2 K1 F4 83.78(17) . .
F6 Nb2 K1 F7 -149.15(19) . .
F6 Nb2 K1 F8 -85.61(18) . .
F6 Nb2 K1 F9 124.5(2) . .
F6 Nb2 K1 F10 140.35(18) . 2_655
F6 Nb2 K1 F11 -132.4(2) . .
F6 Nb2 F9 Nb1 82.6(6) . .
F6 Nb2 F9 K1 -35.57(14) . .
F6 Nb2 F9 K3 -128.63(15) . .
F6 Nb2 F11 K1 30.91(13) . .
F6 Nb2 F11 K3 120.37(17) . .
F6 Nb2 F11 K4 -88.5(3) . .
F6 Nb2 F12 K2 41.4(6) . .
F6 Nb2 F12 K3 -56.1(5) . .
F6 Nb2 F12 K6 -163.7(3) . 2_664
F6 Nb2 O1 K3 -12.1(7) . 1_565
F6 K1 F2 Nb3 -111.4(2) . .
F6 K1 F2 K2 142.97(13) . 2_655
F6 K1 F2 K5 31.8(2) . .
F6 K1 F3 Nb4 74.1(3) . .
F6 K1 F3 K2 -38.80(10) . 2_665
F6 K1 F3 K6 -129.71(14) . .
F6 K1 F4 Nb1 96.47(14) . .
F6 K1 F4 K4 -16.84(10) . 2_664
F6 K1 F4 K5 -137.90(14) . .
F6 K1 F7 Nb1 -26.0(3) . 2_655
F6 K1 F7 K2 -139.60(16) . 2_655
F6 K1 F7 K3 119.70(18) . 2_655
F6 K1 F8 Nb2 130.0(2) . 2_665
F6 K1 F8 K2 40.09(8) . 2_665
F6 K1 F8 K4 -73.00(17) . .
F6 K1 F9 Nb1 -134.29(16) . .
F6 K1 F9 Nb2 28.86(11) . .
F6 K1 F9 K3 127.43(14) . .
F6 K1 F11 Nb2 -26.37(12) . .
F6 K1 F11 K3 -134.89(14) . .
F6 K1 F11 K4 115.51(16) . .
F6 K2 F5 Nb1 -176.66(17) 2_664 .
F6 K2 F5 K3 81.15(12) 2_664 2_654
F6 K2 F5 K4 -65.08(14) 2_664 2_664
F6 K2 F10 Nb1 77.8(3) 2_664 2_654
F6 K2 F10 K1 -175.76(12) 2_664 2_654
F6 K2 F10 K3 -84.63(14) 2_664 2_654
F6 K2 F12 Nb2 54.4(2) 2_664 .
F6 K2 F12 K3 151.02(10) 2_664 .
F6 K2 F12 K6 -107.40(16) 2_664 2_664
F6 K2 F13 Nb3 -90.6(5) 2_664 2_654
F6 K2 F13 K3 112.8(4) 2_664 .
F6 K2 F13 K6 6.9(5) 2_664 2_664
F6 K4 F8 Nb2 15.16(13) 2_665 2_665
F6 K4 F8 K1 -144.6(2) 2_665 .
F6 K4 F8 K2 120.71(16) 2_665 2_665
F6 K4 F11 Nb2 112.4(3) 2_665 .
F6 K4 F11 K1 -2.43(16) 2_665 .
F6 K4 F11 K3 -96.59(15) 2_665 .
F6 K4 O2 Nb1 5.9(4) 2_665 2_655
F6 K4 O2 K3 153.36(14) 2_665 .
F7 Nb1 K1 Nb2 58.15(12) 2_654 .
F7 Nb1 K1 K2 -88.36(12) 2_654 2_655
F7 Nb1 K1 F2 -138.16(15) 2_654 .
F7 Nb1 K1 F3 152.73(14) 2_654 .
F7 Nb1 K1 F4 162.90(18) 2_654 .
F7 Nb1 K1 F6 84.60(14) 2_654 .
F7 Nb1 K1 F7 -60.36(17) 2_654 .
F7 Nb1 K1 F8 24.3(2) 2_654 .
F7 Nb1 K1 F9 47.99(17) 2_654 .
F7 Nb1 K1 F10 -62.32(18) 2_654 2_655
F7 Nb1 K1 F11 30.51(14) 2_654 .
F7 Nb1 K3 Nb1 -145.90(13) 2_654 2_655
F7 Nb1 K3 Br1A 92.82(15) 2_654 2_664
F7 Nb1 K3 F5 -118.32(15) 2_654 2_655
F7 Nb1 K3 F9 115.53(18) 2_654 .
F7 Nb1 K3 F10 -132.65(18) 2_654 2_655
F7 Nb1 K3 F11 131.48(15) 2_654 .
F7 Nb1 K3 F12 79.65(15) 2_654 .
F7 Nb1 K3 F13 27.09(15) 2_654 .
F7 Nb1 K3 O1 -59.96(16) 2_654 1_545
F7 Nb1 K3 O2 -169.90(17) 2_654 .
F7 Nb1 K5 Nb1 -74.3(4) 2_654 3_655
F7 Nb1 K5 Nb3 106.0(4) 2_654 .
F7 Nb1 K5 Nb4 39.4(4) 2_654 1_545
F7 Nb1 K5 K1 148.7(4) 2_654 3_655
F7 Nb1 K5 F1 28.8(4) 2_654 3_645
F7 Nb1 K5 F1 39.1(4) 2_654 1_545
F7 Nb1 K5 F2 110.3(4) 2_654 .
F7 Nb1 K5 F2 111.3(4) 2_654 3_655
F7 Nb1 K5 F4 -139.1(4) 2_654 3_655
F7 Nb1 K5 F4 176.4(4) 2_654 .
F7 Nb1 K5 O4 -167.8(4) 2_654 .
F7 Nb1 F4 K1 -54.4(5) 2_654 .
F7 Nb1 F4 K4 52.8(5) 2_654 2_664
F7 Nb1 F4 K5 -176.4(4) 2_654 .
F7 Nb1 F5 K2 -21.22(15) 2_654 .
F7 Nb1 F5 K3 89.81(14) 2_654 2_654
F7 Nb1 F5 K4 -143.36(15) 2_654 2_664
F7 Nb1 F9 Nb2 102.4(6) 2_654 .
F7 Nb1 F9 K1 -138.99(14) 2_654 .
F7 Nb1 F9 K3 -46.37(14) 2_654 .
F7 K1 F2 Nb3 68.9(2) . .
F7 K1 F2 K2 -36.72(10) . 2_655
F7 K1 F2 K5 -147.93(15) . .
F7 K1 F3 Nb4 -137.7(2) . .
F7 K1 F3 K2 109.35(13) . 2_665
F7 K1 F3 K6 18.43(19) . .
F7 K1 F4 Nb1 -55.22(19) . .
F7 K1 F4 K4 -168.54(11) . 2_664
F7 K1 F4 K5 70.41(17) . .
F7 K1 F6 Nb2 48.7(3) . .
F7 K1 F6 K2 -93.56(19) . 2_665
F7 K1 F6 K4 155.15(16) . 2_664
F7 K1 F8 Nb2 -72.8(2) . 2_665
F7 K1 F8 K2 -162.74(11) . 2_665
F7 K1 F8 K4 84.16(18) . .
F7 K1 F9 Nb1 84.71(14) . .
F7 K1 F9 Nb2 -112.13(13) . .
F7 K1 F9 K3 -13.56(13) . .
F7 K1 F11 Nb2 165.79(13) . .
F7 K1 F11 K3 57.27(11) . .
F7 K1 F11 K4 -52.34(13) . .
F7 K2 F5 Nb1 18.11(13) 2_654 .
F7 K2 F5 K3 -84.08(14) 2_654 2_654
F7 K2 F5 K4 129.68(17) 2_654 2_664
F7 K2 F10 Nb1 -144.8(3) 2_654 2_654
F7 K2 F10 K1 -38.39(9) 2_654 2_654
F7 K2 F10 K3 52.74(13) 2_654 2_654
F7 K2 F12 Nb2 -76.8(2) 2_654 .
F7 K2 F12 K3 19.81(10) 2_654 .
F7 K2 F12 K6 121.39(16) 2_654 2_664
F7 K2 F13 Nb3 113.79(18) 2_654 2_654
F7 K2 F13 K3 -42.85(12) 2_654 .
F7 K2 F13 K6 -148.69(13) 2_654 2_664
F7 K3 F9 Nb1 34.21(10) 2_654 .
F7 K3 F9 Nb2 -135.90(17) 2_654 .
F7 K3 F9 K1 127.69(13) 2_654 .
F7 K3 F11 Nb2 -24.59(19) 2_654 .
F7 K3 F11 K1 68.65(10) 2_654 .
F7 K3 F11 K4 175.76(12) 2_654 .
F7 K3 F12 Nb2 100.30(14) 2_654 .
F7 K3 F12 K2 -18.19(9) 2_654 .
F7 K3 F12 K6 -123.52(12) 2_654 2_664
F7 K3 F13 Nb3 -101.7(4) 2_654 2_654
F7 K3 F13 K2 36.81(11) 2_654 .
F7 K3 F13 K6 128.96(15) 2_654 2_664
F7 K3 O2 Nb1 56.2(3) 2_654 2_655
F7 K3 O2 K4 -104.5(2) 2_654 .
F8 Nb2 K1 Nb1 50.61(13) 2_664 .
F8 Nb2 K1 K2 92.11(14) 2_664 2_655
F8 Nb2 K1 F2 19.7(2) 2_664 .
F8 Nb2 K1 F3 -59.73(16) 2_664 .
F8 Nb2 K1 F4 20.27(15) 2_664 .
F8 Nb2 K1 F6 -63.5(2) 2_664 .
F8 Nb2 K1 F7 147.34(16) 2_664 .
F8 Nb2 K1 F8 -149.12(6) 2_664 .
F8 Nb2 K1 F9 60.98(18) 2_664 .
F8 Nb2 K1 F10 76.83(15) 2_664 2_655
F8 Nb2 K1 F11 164.11(19) 2_664 .
F8 Nb2 F6 K1 122.43(16) 2_664 .
F8 Nb2 F6 K2 -123.6(3) 2_664 2_665
F8 Nb2 F6 K4 16.97(14) 2_664 2_664
F8 Nb2 F9 Nb1 -5.7(6) 2_664 .
F8 Nb2 F9 K1 -123.87(16) 2_664 .
F8 Nb2 F9 K3 143.07(16) 2_664 .
F8 Nb2 F11 K1 -49.0(5) 2_664 .
F8 Nb2 F11 K3 40.5(6) 2_664 .
F8 Nb2 F11 K4 -168.5(4) 2_664 .
F8 Nb2 F12 K2 -32.1(2) 2_664 .
F8 Nb2 F12 K3 -129.50(13) 2_664 .
F8 Nb2 F12 K6 122.9(3) 2_664 2_664
F8 Nb2 O1 K3 77.4(6) 2_664 1_565
F8 K1 F2 Nb3 10.9(3) . .
F8 K1 F2 K2 -94.71(17) . 2_655
F8 K1 F2 K5 154.07(15) . .
F8 K1 F3 Nb4 151.8(2) . .
F8 K1 F3 K2 38.88(11) . 2_665
F8 K1 F3 K6 -52.04(14) . .
F8 K1 F4 Nb1 94.2(3) . .
F8 K1 F4 K4 -19.1(3) . 2_664
F8 K1 F4 K5 -140.2(3) . .
F8 K1 F6 Nb2 88.69(17) . .
F8 K1 F6 K2 -53.56(12) . 2_665
F8 K1 F6 K4 -164.85(13) . 2_664
F8 K1 F7 Nb1 -67.0(2) . 2_655
F8 K1 F7 K2 179.42(13) . 2_655
F8 K1 F7 K3 78.72(16) . 2_655
F8 K1 F9 Nb1 165.28(13) . .
F8 K1 F9 Nb2 -31.57(16) . .
F8 K1 F9 K3 67.01(13) . .
F8 K1 F11 Nb2 -124.41(17) . .
F8 K1 F11 K3 127.07(14) . .
F8 K1 F11 K4 17.46(13) . .
F8 K2 F5 Nb1 -103.25(16) 2_664 .
F8 K2 F5 K3 154.56(15) 2_664 2_654
F8 K2 F5 K4 8.32(10) 2_664 2_664
F8 K2 F10 Nb1 125.4(2) 2_664 2_654
F8 K2 F10 K1 -128.17(9) 2_664 2_654
F8 K2 F10 K3 -37.03(17) 2_664 2_654
F8 K2 F12 Nb2 23.41(16) 2_664 .
F8 K2 F12 K3 120.04(14) 2_664 .
F8 K2 F12 K6 -138.4(2) 2_664 2_664
F8 K2 F13 Nb3 -156.76(13) 2_664 2_654
F8 K2 F13 K3 46.61(15) 2_664 .
F8 K2 F13 K6 -59.24(10) 2_664 2_664
F8 K4 F11 Nb2 99.3(3) . .
F8 K4 F11 K1 -15.56(11) . .
F8 K4 F11 K3 -109.73(16) . .
F8 K4 O2 Nb1 -50.0(4) . 2_655
F8 K4 O2 K3 97.46(15) . .
F9 Nb1 K1 Nb2 10.17(12) . .
F9 Nb1 K1 K2 -136.35(12) . 2_655
F9 Nb1 K1 F2 173.85(15) . .
F9 Nb1 K1 F3 104.74(14) . .
F9 Nb1 K1 F4 114.91(19) . .
F9 Nb1 K1 F6 36.61(14) . .
F9 Nb1 K1 F7 -108.35(15) . .
F9 Nb1 K1 F8 -23.7(2) . .
F9 Nb1 K1 F10 -110.30(18) . 2_655
F9 Nb1 K1 F11 -17.47(13) . .
F9 Nb1 K3 Nb1 98.57(13) . 2_655
F9 Nb1 K3 Br1A -22.71(15) . 2_664
F9 Nb1 K3 F5 126.15(15) . 2_655
F9 Nb1 K3 F7 -115.53(18) . 2_654
F9 Nb1 K3 F10 111.83(18) . 2_655
F9 Nb1 K3 F11 15.95(15) . .
F9 Nb1 K3 F12 -35.88(14) . .
F9 Nb1 K3 F13 -88.44(15) . .
F9 Nb1 K3 O1 -175.49(16) . 1_545
F9 Nb1 K3 O2 74.58(17) . .
F9 Nb1 K5 Nb1 122.70(17) . 3_655
F9 Nb1 K5 Nb3 -57.03(11) . .
F9 Nb1 K5 Nb4 -123.60(10) . 1_545
F9 Nb1 K5 K1 -14.30(14) . 3_655
F9 Nb1 K5 F1 -123.92(13) . 1_545
F9 Nb1 K5 F1 -134.20(14) . 3_645
F9 Nb1 K5 F2 -51.71(15) . 3_655
F9 Nb1 K5 F2 -52.68(13) . .
F9 Nb1 K5 F4 57.9(3) . 3_655
F9 Nb1 K5 F4 13.4(2) . .
F9 Nb1 K5 O4 29.23(16) . .
F9 Nb1 F4 K1 -45.87(12) . .
F9 Nb1 F4 K4 61.32(15) . 2_664
F9 Nb1 F4 K5 -167.86(18) . .
F9 Nb1 F5 K2 60.42(14) . .
F9 Nb1 F5 K3 171.45(14) . 2_654
F9 Nb1 F5 K4 -61.71(14) . 2_664
F9 Nb2 K1 Nb1 -10.37(13) . .
F9 Nb2 K1 K2 31.13(13) . 2_655
F9 Nb2 K1 F2 -41.3(2) . .
F9 Nb2 K1 F3 -120.71(15) . .
F9 Nb2 K1 F4 -40.72(14) . .
F9 Nb2 K1 F6 -124.5(2) . .
F9 Nb2 K1 F7 86.36(16) . .
F9 Nb2 K1 F8 149.89(16) . .
F9 Nb2 K1 F10 15.85(14) . 2_655
F9 Nb2 K1 F11 103.13(18) . .
F9 Nb2 F6 K1 39.29(14) . .
F9 Nb2 F6 K2 153.2(3) . 2_665
F9 Nb2 F6 K4 -66.17(13) . 2_664
F9 Nb2 F11 K1 -49.09(12) . .
F9 Nb2 F11 K3 40.38(15) . .
F9 Nb2 F11 K4 -168.5(3) . .
F9 Nb2 F12 K2 51.15(19) . .
F9 Nb2 F12 K3 -46.29(11) . .
F9 Nb2 F12 K6 -153.9(3) . 2_664
F9 K1 F2 Nb3 -179.1(2) . .
F9 K1 F2 K2 75.22(13) . 2_655
F9 K1 F2 K5 -36.00(18) . .
F9 K1 F3 Nb4 38.8(3) . .
F9 K1 F3 K2 -74.11(12) . 2_665
F9 K1 F3 K6 -165.03(11) . .
F9 K1 F4 Nb1 40.01(12) . .
F9 K1 F4 K4 -73.30(12) . 2_664
F9 K1 F4 K5 165.64(17) . .
F9 K1 F6 Nb2 -34.64(13) . .
F9 K1 F6 K2 -176.89(16) . 2_665
F9 K1 F6 K4 71.83(12) . 2_664
F9 K1 F7 Nb1 37.7(2) . 2_655
F9 K1 F7 K2 -75.81(12) . 2_655
F9 K1 F7 K3 -176.52(13) . 2_655
F9 K1 F8 Nb2 177.2(2) . 2_665
F9 K1 F8 K2 87.28(10) . 2_665
F9 K1 F8 K4 -25.8(2) . .
F9 K1 F11 Nb2 46.63(12) . .
F9 K1 F11 K3 -61.89(11) . .
F9 K1 F11 K4 -171.49(17) . .
F9 K3 F11 Nb2 -36.31(14) . .
F9 K3 F11 K1 56.94(11) . .
F9 K3 F11 K4 164.0(2) . .
F9 K3 F12 Nb2 44.29(12) . .
F9 K3 F12 K2 -74.20(12) . .
F9 K3 F12 K6 -179.53(17) . 2_664
F9 K3 F13 Nb3 -149.8(4) . 2_654
F9 K3 F13 K2 -11.32(13) . .
F9 K3 F13 K6 80.83(13) . 2_664
F9 K3 O2 Nb1 99.3(2) . 2_655
F9 K3 O2 K4 -61.41(15) . .
F10 Nb1 K1 Nb2 120.47(13) 2_655 .
F10 Nb1 K1 K2 -26.05(13) 2_655 2_655
F10 Nb1 K1 F2 -75.84(16) 2_655 .
F10 Nb1 K1 F3 -144.96(16) 2_655 .
F10 Nb1 K1 F4 -134.79(19) 2_655 .
F10 Nb1 K1 F6 146.91(15) 2_655 .
F10 Nb1 K1 F7 1.95(16) 2_655 .
F10 Nb1 K1 F8 86.6(2) 2_655 .
F10 Nb1 K1 F9 110.30(18) 2_655 .
F10 Nb1 K1 F11 92.83(15) 2_655 .
F10 Nb1 K3 Nb1 -13.25(13) 2_655 2_655
F10 Nb1 K3 Br1A -134.54(16) 2_655 2_664
F10 Nb1 K3 F5 14.33(14) 2_655 2_655
F10 Nb1 K3 F7 132.65(18) 2_655 2_654
F10 Nb1 K3 F9 -111.83(18) 2_655 .
F10 Nb1 K3 F11 -95.88(15) 2_655 .
F10 Nb1 K3 F12 -147.70(14) 2_655 .
F10 Nb1 K3 F13 159.74(16) 2_655 .
F10 Nb1 K3 O1 72.69(16) 2_655 1_545
F10 Nb1 K3 O2 -37.25(16) 2_655 .
F10 Nb1 K5 Nb1 -162.24(18) 2_655 3_655
F10 Nb1 K5 Nb3 18.02(10) 2_655 .
F10 Nb1 K5 Nb4 -48.54(11) 2_655 1_545
F10 Nb1 K5 K1 60.76(13) 2_655 3_655
F10 Nb1 K5 F1 -59.14(14) 2_655 3_645
F10 Nb1 K5 F1 -48.86(13) 2_655 1_545
F10 Nb1 K5 F2 23.35(15) 2_655 3_655
F10 Nb1 K5 F2 22.38(13) 2_655 .
F10 Nb1 K5 F4 133.0(3) 2_655 3_655
F10 Nb1 K5 F4 88.5(2) 2_655 .
F10 Nb1 K5 O4 104.28(16) 2_655 .
F10 Nb1 F4 K1 32.01(13) 2_655 .
F10 Nb1 F4 K4 139.20(16) 2_655 2_664
F10 Nb1 F4 K5 -89.98(17) 2_655 .
F10 Nb1 F5 K2 63.7(4) 2_655 .
F10 Nb1 F5 K3 174.7(3) 2_655 2_654
F10 Nb1 F5 K4 -58.4(4) 2_655 2_664
F10 Nb1 F9 Nb2 -164.3(6) 2_655 .
F10 Nb1 F9 K1 -45.76(12) 2_655 .
F10 Nb1 F9 K3 46.86(12) 2_655 .
F10 K1 F2 Nb3 146.1(3) 2_655 .
F10 K1 F2 K2 40.43(9) 2_655 2_655
F10 K1 F2 K5 -70.79(13) 2_655 .
F10 K1 F3 Nb4 -25.4(3) 2_655 .
F10 K1 F3 K2 -138.35(12) 2_655 2_665
F10 K1 F3 K6 130.73(14) 2_655 .
F10 K1 F4 Nb1 -25.81(11) 2_655 .
F10 K1 F4 K4 -139.13(15) 2_655 2_664
F10 K1 F4 K5 99.82(15) 2_655 .
F10 K1 F6 Nb2 -42.27(18) 2_655 .
F10 K1 F6 K2 175.48(10) 2_655 2_665
F10 K1 F6 K4 64.19(12) 2_655 2_664
F10 K1 F7 Nb1 75.8(2) 2_655 2_655
F10 K1 F7 K2 -37.71(9) 2_655 2_655
F10 K1 F7 K3 -138.41(17) 2_655 2_655
F10 K1 F8 Nb2 -124.8(2) 2_655 2_665
F10 K1 F8 K2 145.22(11) 2_655 2_665
F10 K1 F8 K4 32.1(2) 2_655 .
F10 K1 F9 Nb1 36.69(10) 2_655 .
F10 K1 F9 Nb2 -160.15(17) 2_655 .
F10 K1 F9 K3 -61.58(10) 2_655 .
F10 K1 F11 Nb2 90.67(13) 2_655 .
F10 K1 F11 K3 -17.85(9) 2_655 .
F10 K1 F11 K4 -127.45(13) 2_655 .
F10 K2 F5 Nb1 107.03(16) . .
F10 K2 F5 K3 4.83(11) . 2_654
F10 K2 F5 K4 -141.40(15) . 2_664
F10 K2 F12 Nb2 -50.2(6) . .
F10 K2 F12 K3 46.5(5) . .
F10 K2 F12 K6 148.0(4) . 2_664
F10 K2 F13 Nb3 56.14(18) . 2_654
F10 K2 F13 K3 -100.49(15) . .
F10 K2 F13 K6 153.66(10) . 2_664
F10 K3 F9 Nb1 -35.79(11) 2_655 .
F10 K3 F9 Nb2 154.10(17) 2_655 .
F10 K3 F9 K1 57.69(10) 2_655 .
F10 K3 F11 Nb2 -76.61(16) 2_655 .
F10 K3 F11 K1 16.63(9) 2_655 .
F10 K3 F11 K4 123.74(14) 2_655 .
F10 K3 F12 Nb2 53.90(14) 2_655 .
F10 K3 F12 K2 -64.59(11) 2_655 .
F10 K3 F12 K6 -169.92(11) 2_655 2_664
F10 K3 F13 Nb3 -104.9(4) 2_655 2_654
F10 K3 F13 K2 33.52(17) 2_655 .
F10 K3 F13 K6 125.66(12) 2_655 2_664
F10 K3 O2 Nb1 48.2(2) 2_655 2_655
F10 K3 O2 K4 -112.52(13) 2_655 .
F11 Nb2 K1 Nb1 -113.50(13) . .
F11 Nb2 K1 K2 -72.00(13) . 2_655
F11 Nb2 K1 F2 -144.4(2) . .
F11 Nb2 K1 F3 136.16(15) . .
F11 Nb2 K1 F4 -143.84(15) . .
F11 Nb2 K1 F6 132.4(2) . .
F11 Nb2 K1 F7 -16.77(15) . .
F11 Nb2 K1 F8 46.77(16) . .
F11 Nb2 K1 F9 -103.13(18) . .
F11 Nb2 K1 F10 -87.28(14) . 2_655
F11 Nb2 F6 K1 -37.89(16) . .
F11 Nb2 F6 K2 76.0(3) . 2_665
F11 Nb2 F6 K4 -143.35(14) . 2_664
F11 Nb2 F9 Nb1 174.2(6) . .
F11 Nb2 F9 K1 56.10(14) . .
F11 Nb2 F9 K3 -36.96(14) . .
F11 Nb2 F12 K2 128.3(2) . .
F11 Nb2 F12 K3 30.86(13) . .
F11 Nb2 F12 K6 -76.7(3) . 2_664
F11 Nb2 O1 K3 -103.7(6) . 1_565
F11 K1 F2 Nb3 138.9(3) . .
F11 K1 F2 K2 33.3(4) . 2_655
F11 K1 F2 K5 -77.9(4) . .
F11 K1 F3 Nb4 96.5(2) . .
F11 K1 F3 K2 -16.44(15) . 2_665
F11 K1 F3 K6 -107.35(13) . .
F11 K1 F4 Nb1 49.18(15) . .
F11 K1 F4 K4 -64.13(12) . 2_664
F11 K1 F4 K5 174.81(12) . .
F11 K1 F6 Nb2 27.43(12) . .
F11 K1 F6 K2 -114.82(14) . 2_665
F11 K1 F6 K4 133.90(14) . 2_664
F11 K1 F7 Nb1 -9.0(2) . 2_655
F11 K1 F7 K2 -122.60(10) . 2_655
F11 K1 F7 K3 136.70(15) . 2_655
F11 K1 F8 Nb2 -175.5(3) . 2_665
F11 K1 F8 K2 94.53(10) . 2_665
F11 K1 F8 K4 -18.56(13) . .
F11 K1 F9 Nb1 157.03(17) . .
F11 K1 F9 Nb2 -39.82(11) . .
F11 K1 F9 K3 58.76(11) . .
F11 K3 F9 Nb1 -160.03(18) . .
F11 K3 F9 Nb2 29.85(12) . .
F11 K3 F9 K1 -66.55(12) . .
F11 K3 F12 Nb2 -26.32(12) . .
F11 K3 F12 K2 -144.81(16) . .
F11 K3 F12 K6 109.86(16) . 2_664
F11 K3 F13 Nb3 158.3(3) . 2_654
F11 K3 F13 K2 -63.22(15) . .
F11 K3 F13 K6 28.93(15) . 2_664
F11 K3 O2 Nb1 135.0(2) . 2_655
F11 K3 O2 K4 -25.67(12) . .
F11 K4 F8 Nb2 -178.7(2) . 2_665
F11 K4 F8 K1 21.56(15) . .
F11 K4 F8 K2 -73.10(13) . 2_665
F11 K4 O2 Nb1 -120.5(4) . 2_655
F11 K4 O2 K3 27.03(13) . .
F12 Nb2 K1 Nb1 -47.61(13) . .
F12 Nb2 K1 K2 -6.11(14) . 2_655
F12 Nb2 K1 F2 -78.5(2) . .
F12 Nb2 K1 F3 -157.95(15) . .
F12 Nb2 K1 F4 -77.96(15) . .
F12 Nb2 K1 F6 -161.7(2) . .
F12 Nb2 K1 F7 49.12(16) . .
F12 Nb2 K1 F8 112.65(17) . .
F12 Nb2 K1 F9 -37.24(18) . .
F12 Nb2 K1 F10 -21.39(15) . 2_655
F12 Nb2 K1 F11 65.89(18) . .
F12 Nb2 F6 K1 49.0(5) . .
F12 Nb2 F6 K2 163.0(4) . 2_665
F12 Nb2 F6 K4 -56.4(5) . 2_664
F12 Nb2 F9 Nb1 -93.9(6) . .
F12 Nb2 F9 K1 147.96(16) . .
F12 Nb2 F9 K3 54.90(15) . .
F12 Nb2 F11 K1 -128.18(14) . .
F12 Nb2 F11 K3 -38.72(17) . .
F12 Nb2 F11 K4 112.4(3) . .
F12 Nb2 O1 K3 165.6(6) . 1_565
F12 K2 F5 Nb1 -64.89(17) . .
F12 K2 F5 K3 -167.09(13) . 2_654
F12 K2 F5 K4 46.68(16) . 2_664
F12 K2 F10 Nb1 -172.0(4) . 2_654
F12 K2 F10 K1 -65.6(5) . 2_654
F12 K2 F10 K3 25.5(5) . 2_654
F12 K2 F13 Nb3 -142.52(19) . 2_654
F12 K2 F13 K3 60.85(14) . .
F12 K2 F13 K6 -44.99(11) . 2_664
F12 K3 F9 Nb1 132.11(17) . .
F12 K3 F9 Nb2 -38.00(11) . .
F12 K3 F9 K1 -134.41(14) . .
F12 K3 F11 Nb2 27.71(13) . .
F12 K3 F11 K1 120.95(13) . .
F12 K3 F11 K4 -131.94(19) . .
F12 K3 F13 Nb3 172.7(4) . 2_654
F12 K3 F13 K2 -48.84(11) . .
F12 K3 F13 K6 43.31(11) . 2_664
F12 K3 O2 Nb1 151.86(18) . 2_655
F12 K3 O2 K4 -8.83(18) . .
F12 K6 F3 Nb4 24.16(17) 4_465 .
F12 K6 F3 Nb4 -144.14(16) 2_665 .
F12 K6 F3 K1 -141.20(15) 4_465 .
F12 K6 F3 K1 50.49(14) 2_665 .
F12 K6 F3 K2 127.44(13) 4_465 2_665
F12 K6 F3 K2 -40.86(12) 2_665 2_665
F12 K6 F14 Nb3 85.08(11) 4_465 1_565
F12 K6 F14 Nb3 -85.08(11) 2_665 1_565
F12 K6 F14 Nb4 -94.92(11) 4_465 .
F12 K6 F14 Nb4 94.92(11) 2_665 .
F12 K6 F14 K2 6.48(14) 2_665 2_665
F12 K6 F14 K2 176.63(14) 4_465 2_665
F12 K6 F14 K2 -6.48(14) 4_465 4_465
F12 K6 F14 K2 -176.63(14) 2_665 4_465
F12 K6 O3 Nb3 -89.51(9) 2_665 .
F12 K6 O3 Nb3 89.51(9) 4_465 .
F13 Nb3 K5 Nb1 -32.18(15) 2_655 .
F13 Nb3 K5 Nb1 -147.91(14) 4_455 .
F13 Nb3 K5 Nb1 32.18(15) 4_455 3_655
F13 Nb3 K5 Nb1 147.91(14) 2_655 3_655
F13 Nb3 K5 Nb4 -57.87(14) 4_455 1_545
F13 Nb3 K5 Nb4 57.87(14) 2_655 1_545
F13 Nb3 K5 K1 58.41(14) 4_455 3_655
F13 Nb3 K5 K1 174.15(14) 2_655 3_655
F13 Nb3 K5 F1 -86.69(15) 4_455 1_545
F13 Nb3 K5 F1 -29.04(16) 4_455 3_645
F13 Nb3 K5 F1 29.04(16) 2_655 1_545
F13 Nb3 K5 F1 86.69(15) 2_655 3_645
F13 Nb3 K5 F2 -156.9(2) 4_455 .
F13 Nb3 K5 F2 41.2(2) 4_455 3_655
F13 Nb3 K5 F2 -41.2(2) 2_655 .
F13 Nb3 K5 F2 156.9(2) 2_655 3_655
F13 Nb3 K5 F4 -55.97(17) 2_655 .
F13 Nb3 K5 F4 55.97(17) 4_455 3_655
F13 Nb3 K5 F4 171.71(16) 2_655 3_655
F13 Nb3 K5 F4 -171.71(16) 4_455 .
F13 Nb3 K5 O4 -122.13(14) 2_655 .
F13 Nb3 K5 O4 122.13(14) 4_455 .
F13 Nb3 F2 K1 -68.2(2) 2_655 .
F13 Nb3 F2 K1 -149.2(4) 4_455 .
F13 Nb3 F2 K2 30.28(15) 2_655 2_655
F13 Nb3 F2 K2 -50.7(6) 4_455 2_655
F13 Nb3 F2 K5 147.06(16) 2_655 .
F13 Nb3 F2 K5 66.1(5) 4_455 .
F13 Nb3 O3 K6 -134.86(14) 4_455 .
F13 Nb3 O3 K6 134.86(14) 2_655 .
F13 K2 F5 Nb1 -8.65(19) . .
F13 K2 F5 K3 -110.85(13) . 2_654
F13 K2 F5 K4 102.92(14) . 2_664
F13 K2 F10 Nb1 -93.3(3) . 2_654
F13 K2 F10 K1 13.07(14) . 2_654
F13 K2 F10 K3 104.21(14) . 2_654
F13 K2 F12 Nb2 -138.7(3) . .
F13 K2 F12 K3 -42.11(10) . .
F13 K2 F12 K6 59.46(14) . 2_664
F13 K3 F9 Nb1 91.81(14) . .
F13 K3 F9 Nb2 -78.30(14) . .
F13 K3 F9 K1 -174.71(12) . .
F13 K3 F11 Nb2 42.5(2) . .
F13 K3 F11 K1 135.78(12) . .
F13 K3 F11 K4 -117.11(16) . .
F13 K3 F12 Nb2 171.46(19) . .
F13 K3 F12 K2 52.97(14) . .
F13 K3 F12 K6 -52.36(14) . 2_664
F13 K3 O2 Nb1 -146.1(2) . 2_655
F13 K3 O2 K4 53.2(3) . .
F13 K6 F3 Nb4 -39.48(14) 4_465 .
F13 K6 F3 Nb4 -87.52(12) 2_665 .
F13 K6 F3 K1 155.16(12) 4_465 .
F13 K6 F3 K1 107.12(13) 2_665 .
F13 K6 F3 K2 63.80(11) 4_465 2_665
F13 K6 F3 K2 15.76(9) 2_665 2_665
F13 K6 F14 Nb3 32.91(10) 4_465 1_565
F13 K6 F14 Nb3 -32.91(10) 2_665 1_565
F13 K6 F14 Nb4 147.09(10) 2_665 .
F13 K6 F14 Nb4 -147.09(10) 4_465 .
F13 K6 F14 K2 124.47(15) 4_465 2_665
F13 K6 F14 K2 -124.47(14) 2_665 4_465
F13 K6 F14 K2 58.64(10) 2_665 2_665
F13 K6 F14 K2 -58.64(10) 4_465 4_465
F13 K6 O3 Nb3 59.8(3) 4_465 .
F13 K6 O3 Nb3 -59.8(3) 2_665 .
F14 Nb3 K5 Nb1 90.05(3) 1_545 3_655
F14 Nb3 K5 Nb1 -90.05(3) 1_545 .
F14 Nb3 K5 Nb4 0.0 1_545 1_545
F14 Nb3 K5 K1 116.280(18) 1_545 3_655
F14 Nb3 K5 F1 -28.83(6) 1_545 1_545
F14 Nb3 K5 F1 28.83(6) 1_545 3_645
F14 Nb3 K5 F2 99.04(15) 1_545 3_655
F14 Nb3 K5 F2 -99.04(15) 1_545 .
F14 Nb3 K5 F4 -113.84(8) 1_545 .
F14 Nb3 K5 F4 113.84(8) 1_545 3_655
F14 Nb3 K5 O4 180.0 1_545 .
F14 Nb3 F2 K1 -147.7(2) 1_545 .
F14 Nb3 F2 K2 -49.13(12) 1_545 2_655
F14 Nb3 F2 K5 67.65(14) 1_545 .
F14 Nb4 K6 Nb3 0.0 . 1_565
F14 Nb4 K6 Br1A 0.0 . .
F14 Nb4 K6 F3 116.52(11) . 3_655
F14 Nb4 K6 F3 -116.52(11) . .
F14 Nb4 K6 F12 -84.45(10) . 2_665
F14 Nb4 K6 F12 84.45(10) . 4_465
F14 Nb4 K6 F13 -26.50(7) . 2_665
F14 Nb4 K6 F13 26.50(7) . 4_465
F14 Nb4 K6 O3 180.0 . .
F14 Nb4 F1 K2 51.53(11) . 2_665
F14 Nb4 F1 K4 165.46(13) . 2_664
F14 Nb4 F1 K5 -67.81(13) . 1_565
F14 Nb4 F3 K1 -161.1(3) . .
F14 Nb4 F3 K2 -52.19(12) . 2_665
F14 Nb4 F3 K6 39.37(11) . .
F14 K2 F5 Nb1 -15.0(6) 2_664 .
F14 K2 F5 K3 -117.2(5) 2_664 2_654
F14 K2 F5 K4 96.5(5) 2_664 2_664
F14 K2 F10 Nb1 -34.5(3) 2_664 2_654
F14 K2 F10 K1 71.90(13) 2_664 2_654
F14 K2 F10 K3 163.03(12) 2_664 2_654
F14 K2 F12 Nb2 168.6(2) 2_664 .
F14 K2 F12 K3 -94.78(11) 2_664 .
F14 K2 F12 K6 6.79(14) 2_664 2_664
F14 K2 F13 Nb3 -43.68(14) 2_664 2_654
F14 K2 F13 K3 159.7(2) 2_664 .
F14 K2 F13 K6 53.84(12) 2_664 2_664
F14 K6 F3 Nb4 -38.51(10) . .
F14 K6 F3 K1 156.13(16) . .
F14 K6 F3 K2 64.77(9) . 2_665
F14 K6 O3 Nb3 0.000(3) . .
O1 Nb2 K1 Nb1 175.8(2) . .
O1 Nb2 K1 K2 -142.7(2) . 2_655
O1 Nb2 K1 F2 144.9(3) . .
O1 Nb2 K1 F3 65.5(2) . .
O1 Nb2 K1 F4 145.5(2) . .
O1 Nb2 K1 F6 61.7(3) . .
O1 Nb2 K1 F7 -87.5(2) . .
O1 Nb2 K1 F8 -23.9(2) . .
O1 Nb2 K1 F9 -173.8(2) . .
O1 Nb2 K1 F10 -158.0(2) . 2_655
O1 Nb2 K1 F11 -70.7(2) . .
O1 Nb2 F6 K1 -137.38(19) . .
O1 Nb2 F6 K2 -23.4(3) . 2_665
O1 Nb2 F6 K4 117.16(18) . 2_664
O1 Nb2 F11 K1 134.26(15) . .
O1 Nb2 F11 K3 -136.28(18) . .
O1 Nb2 F11 K4 14.8(3) . .
O1 Nb2 F12 K2 -132.3(2) . .
O1 Nb2 F12 K3 130.23(17) . .
O1 Nb2 F12 K6 22.6(3) . 2_664
O1 K3 F9 Nb1 4.70(17) 1_545 .
O1 K3 F9 Nb2 -165.41(13) 1_545 .
O1 K3 F9 K1 98.18(12) 1_545 .
O1 K3 F11 Nb2 -80.1(4) 1_545 .
O1 K3 F11 K1 13.1(4) 1_545 .
O1 K3 F11 K4 120.2(3) 1_545 .
O1 K3 F12 Nb2 126.80(16) 1_545 .
O1 K3 F12 K2 8.32(19) 1_545 .
O1 K3 F12 K6 -97.01(17) 1_545 2_664
O1 K3 F13 Nb3 -39.1(4) 1_545 2_654
O1 K3 F13 K2 99.31(15) 1_545 .
O1 K3 F13 K6 -168.54(15) 1_545 2_664
O1 K3 O2 Nb1 -22.1(3) 1_545 2_655
O1 K3 O2 K4 177.17(13) 1_545 .
O2 Nb1 K1 Nb2 -171.3(2) 2_654 .
O2 Nb1 K1 K2 42.2(2) 2_654 2_655
O2 Nb1 K1 F2 -7.6(2) 2_654 .
O2 Nb1 K1 F3 -76.7(2) 2_654 .
O2 Nb1 K1 F4 -66.5(2) 2_654 .
O2 Nb1 K1 F6 -144.8(2) 2_654 .
O2 Nb1 K1 F7 70.2(2) 2_654 .
O2 Nb1 K1 F8 154.9(3) 2_654 .
O2 Nb1 K1 F9 178.6(2) 2_654 .
O2 Nb1 K1 F10 68.3(2) 2_654 2_655
O2 Nb1 K1 F11 161.1(2) 2_654 .
O2 Nb1 K3 Nb1 -81.0(2) 2_654 2_655
O2 Nb1 K3 Br1A 157.7(2) 2_654 2_664
O2 Nb1 K3 F5 -53.4(2) 2_654 2_655
O2 Nb1 K3 F7 64.9(2) 2_654 2_654
O2 Nb1 K3 F9 -179.6(2) 2_654 .
O2 Nb1 K3 F10 -67.7(2) 2_654 2_655
O2 Nb1 K3 F11 -163.6(2) 2_654 .
O2 Nb1 K3 F12 144.6(2) 2_654 .
O2 Nb1 K3 F13 92.0(2) 2_654 .
O2 Nb1 K3 O1 5.0(2) 2_654 1_545
O2 Nb1 K3 O2 -105.0(2) 2_654 .
O2 Nb1 K5 Nb1 -58.5(2) 2_654 3_655
O2 Nb1 K5 Nb3 121.77(17) 2_654 .
O2 Nb1 K5 Nb4 55.20(17) 2_654 1_545
O2 Nb1 K5 K1 164.5(2) 2_654 3_655
O2 Nb1 K5 F1 44.6(2) 2_654 3_645
O2 Nb1 K5 F1 54.88(19) 2_654 1_545
O2 Nb1 K5 F2 126.12(19) 2_654 .
O2 Nb1 K5 F2 127.1(2) 2_654 3_655
O2 Nb1 K5 F4 -123.3(3) 2_654 3_655
O2 Nb1 K5 F4 -167.8(2) 2_654 .
O2 Nb1 K5 O4 -152.0(2) 2_654 .
O2 Nb1 F4 K1 133.11(17) 2_654 .
O2 Nb1 F4 K4 -119.70(19) 2_654 2_664
O2 Nb1 F4 K5 11.1(2) 2_654 .
O2 Nb1 F5 K2 -119.01(19) 2_654 .
O2 Nb1 F5 K3 -7.98(19) 2_654 2_654
O2 Nb1 F5 K4 118.85(18) 2_654 2_664
O2 K3 F9 Nb1 -118.59(13) . .
O2 K3 F9 Nb2 71.30(14) . .
O2 K3 F9 K1 -25.11(12) . .
O2 K3 F11 Nb2 -171.8(2) . .
O2 K3 F11 K1 -78.56(12) . .
O2 K3 F11 K4 28.55(13) . .
O2 K3 F12 Nb2 -45.84(17) . .
O2 K3 F12 K2 -164.33(12) . .
O2 K3 F12 K6 90.34(15) . 2_664
O2 K3 F13 Nb3 91.3(4) . 2_654
O2 K3 F13 K2 -130.3(2) . .
O2 K3 F13 K6 -38.1(3) . 2_664
O2 K4 F8 Nb2 106.85(19) . 2_665
O2 K4 F8 K1 -52.94(17) . .
O2 K4 F8 K2 -147.60(15) . 2_665
O2 K4 F11 Nb2 -179.7(3) . .
O2 K4 F11 K1 65.38(13) . .
O2 K4 F11 K3 -28.79(14) . .
O3 Nb3 K5 Nb1 89.95(3) . .
O3 Nb3 K5 Nb1 -89.95(3) . 3_655
O3 Nb3 K5 Nb4 180.0 . 1_545
O3 Nb3 K5 K1 -63.720(18) . 3_655
O3 Nb3 K5 F1 -151.17(6) . 3_645
O3 Nb3 K5 F1 151.17(6) . 1_545
O3 Nb3 K5 F2 80.96(15) . .
O3 Nb3 K5 F2 -80.96(15) . 3_655
O3 Nb3 K5 F4 -66.16(8) . 3_655
O3 Nb3 K5 F4 66.16(8) . .
O3 Nb3 K5 O4 0.0 . .
O3 Nb3 F2 K1 31.1(3) . .
O3 Nb3 F2 K2 129.67(17) . 2_655
O3 Nb3 F2 K5 -113.55(18) . .
O3 K6 F3 Nb4 107.47(13) . .
O3 K6 F3 K1 -57.89(13) . .
O3 K6 F3 K2 -149.24(11) . 2_665
O3 K6 F14 Nb3 180.0 . 1_565
O3 K6 F14 Nb4 0.0 . .
O3 K6 F14 K2 -88.44(8) . 2_665
O3 K6 F14 K2 88.44(8) . 4_465
O4 Nb4 K6 Nb3 180.0 . 1_565
O4 Nb4 K6 Br1A 180.0 . .
O4 Nb4 K6 F3 63.48(11) . .
O4 Nb4 K6 F3 -63.48(11) . 3_655
O4 Nb4 K6 F12 95.55(10) . 2_665
O4 Nb4 K6 F12 -95.55(10) . 4_465
O4 Nb4 K6 F13 -153.50(7) . 4_465
O4 Nb4 K6 F13 153.50(7) . 2_665
O4 Nb4 K6 F14 180.000(1) . .
O4 Nb4 K6 O3 0.0 . .
O4 Nb4 F1 K2 -128.48(17) . 2_665
O4 Nb4 F1 K4 -14.55(18) . 2_664
O4 Nb4 F1 K5 112.17(18) . 1_565
O4 Nb4 F3 K1 18.8(3) . .
O4 Nb4 F3 K2 127.80(18) . 2_665
O4 Nb4 F3 K6 -140.64(17) . .
O4 K4 F8 Nb2 -8.1(4) 2_665 2_665
O4 K4 F8 K1 -167.9(2) 2_665 .
O4 K4 F8 K2 97.4(3) 2_665 2_665
O4 K4 F11 Nb2 -72.2(4) 2_665 .
O4 K4 F11 K1 172.96(19) 2_665 .
O4 K4 F11 K3 78.8(3) 2_665 .
O4 K4 O2 Nb1 97.9(4) 2_665 2_655
O4 K4 O2 K3 -114.59(15) 2_665 .
O4 K5 F2 Nb3 96.26(15) . .
O4 K5 F2 K1 -55.07(13) . .
O4 K5 F2 K2 -151.61(12) . 2_655
O4 K5 F4 Nb1 -162.7(2) . .
O4 K5 F4 K1 81.67(17) . .
O4 K5 F4 K4 -33.14(16) . 2_664
